data_2005611
loop_
_publ_author_name
'Zhang, Z.'
'Lutz, H. D.'
'Georgiev, M.'
'Maneva, M.'

_publ_section_title
;
 The First Beryllium Periodate: Be(H~4~IO~6~)~2~.4H~2~O
;
_journal_issue 11
_journal_name_full 'Acta Crystallographica Section C'
_journal_page_first 2660
_journal_page_last 2662
_journal_paper_doi 10.1107/S0108270196006762
_journal_volume 52
_journal_year 1996
_chemical_formula_moiety 'Be(H4 I O6)2, 4H2 O'
_chemical_formula_sum 'Be H16 I2 O16'
_chemical_formula_weight 534.94
_chemical_name_systematic
;
Beryllium tetrahydrogenorthoperiodate tetrahydrate
;
_space_group_IT_number 142
_symmetry_cell_setting tetragonal
_symmetry_space_group_name_Hall '-I 4bd 2c'
_symmetry_space_group_name_H-M 'I 41/a c d :2'
_audit_creation_method SHELXL
_cell_angle_alpha 90.00
_cell_angle_beta 90.00
_cell_angle_gamma 90.00
_cell_formula_units_Z 16
_cell_length_a 10.8997(7)
_cell_length_b 10.8997(7)
_cell_length_c 42.817(4)
_cell_measurement_reflns_used 61
_cell_measurement_temperature 293(2)
_cell_measurement_theta_max 39.90
_cell_measurement_theta_min 4.11
_cell_volume 5086.8(7)
_computing_cell_refinement LSUCR
_computing_data_collection 'CAD-4 Software (Enraf Nonius, 1989)'
_computing_data_reduction 'NRCVAX (Gabe, Le Page, Charland, Lee & White, 1989)'
_computing_molecular_graphics 'ORTEPII (Johnson, 1976) & SCHAKAL92 (Keller, 1992)'
_computing_structure_refinement 'SHELXL93 (Sheldrick, 1993)'
_computing_structure_solution NRCVAX
_diffrn_ambient_temperature 293(2)
_diffrn_measurement_device 'Enraf-Nonius CAD-4'
_diffrn_measurement_method '\w-2\q scans [width (0.9 + 0.35tan\q)\%]'
_diffrn_radiation_monochromator graphite
_diffrn_radiation_source 'fine-focus sealed tube'
_diffrn_radiation_type MoK\a
_diffrn_radiation_wavelength 0.7107
_diffrn_reflns_av_R_equivalents 0.017
_diffrn_reflns_av_sigmaI/netI 0.0085
_diffrn_reflns_limit_h_max 11
_diffrn_reflns_limit_h_min 0
_diffrn_reflns_limit_k_max 8
_diffrn_reflns_limit_k_min 0
_diffrn_reflns_limit_l_max 44
_diffrn_reflns_limit_l_min 0
_diffrn_reflns_number 778
_diffrn_reflns_theta_max 21.93
_diffrn_reflns_theta_min 1.90
_diffrn_standards_decay_% none
_diffrn_standards_interval_count 160
_diffrn_standards_number 3
_exptl_absorpt_coefficient_mu 5.031
_exptl_absorpt_correction_T_max 0.9909
_exptl_absorpt_correction_T_min 0.6388
_exptl_absorpt_correction_type \y-scans
_exptl_crystal_colour colourless
_exptl_crystal_density_diffrn 2.794
_exptl_crystal_density_meas 2.75
_exptl_crystal_density_method pycnometry
_exptl_crystal_description prism
_exptl_crystal_F_000 4064
_exptl_crystal_size_max 0.3
_exptl_crystal_size_mid 0.2
_exptl_crystal_size_min 0.1
_refine_diff_density_max 0.649
_refine_diff_density_min -0.892
_refine_ls_extinction_coef 0.00007(3)
_refine_ls_extinction_method 'SHELXL93 (Sheldrick, 1993)'
_refine_ls_goodness_of_fit_all 1.344
_refine_ls_goodness_of_fit_obs 1.379
_refine_ls_hydrogen_treatment 'Only H-atom coordinates refined'
_refine_ls_matrix_type full
_refine_ls_number_parameters 115
_refine_ls_number_reflns 778
_refine_ls_number_restraints 0
_refine_ls_restrained_S_all 1.344
_refine_ls_restrained_S_obs 1.379
_refine_ls_R_factor_all 0.0331
_refine_ls_R_factor_obs 0.0286
_refine_ls_shift/esd_max -0.001
_refine_ls_shift/esd_mean 0.000
_refine_ls_structure_factor_coef Fsqd
_refine_ls_weighting_details 'w = 1/[\s^2^(Fo^2^)+(0.0416P)^2^+35.7863P] where P=(Fo^2^+2Fc^2^)/3'
_refine_ls_weighting_scheme calc
_refine_ls_wR_factor_all 0.0870
_refine_ls_wR_factor_obs 0.0844
_reflns_number_observed 708
_reflns_number_total 778
_reflns_observed_criterion >2sigma(I)
_cod_data_source_file du1154.cif
_cod_data_source_block BeH4IO6
_cod_depositor_comments
;
The following automatic conversions were performed:
'_symmetry_cell_setting' value 'Tetragonal' changed to 'tetragonal'
according to '/home/saulius/struct/CIF-dictionaries/cif_core.dic'
dictionary named 'cif_core.dic' version 2.4.1 from 2010-06-29.

Automatic conversion script
Id: cif_fix_enum 1527 2010-12-29 10:47:43Z saulius 

The following automatic conversions were performed:

'_symmetry_cell_setting' value 'Tetragonal' changed to 'tetragonal'
according to /home/saulius/struct/CIF-dictionaries/cif_core.dic
dictionary named 'cif_core.dic' version 2.4.1 from
2010-06-29.

'_geom_bond_publ_flag' value 'Yes' changed to 'yes'
according to /home/saulius/struct/CIF-dictionaries/cif_core.dic
dictionary named 'cif_core.dic' version 2.4.1 from 2010-06-29 (25
times).

'_geom_angle_publ_flag' value 'Yes' changed to 'yes'
according to /home/saulius/struct/CIF-dictionaries/cif_core.dic
dictionary named 'cif_core.dic' version 2.4.1 from 2010-06-29 (21
time).

Automatic conversion script
Id: cif_fix_values 1715 2011-07-08 13:25:40Z adriana 

The following automatic conversions were performed:

'_refine_ls_weighting_scheme' value 'calc w =
1/[\s^2^(Fo^2^)+(0.0416P)^2^+35.7863P] where P=(Fo^2^+2Fc^2^)/3' was
changed to 'calc'. New tag '_refine_ls_weighting_details' was
created. The value of the new tag was set to 'w =
1/[\s^2^(Fo^2^)+(0.0416P)^2^+35.7863P] where P=(Fo^2^+2Fc^2^)/3'.

Automatic conversion script
Id: cif_fix_values 3143 2015-03-26 13:38:13Z robertas 
;
_cod_original_sg_symbol_H-M 'I 41/a c d'
_cod_database_code 2005611

loop_
_symmetry_equiv_pos_as_xyz
'x, y, z'
'-y+1/4, x+3/4, z+1/4'
'-x+1/2, -y, z+1/2'
'y+1/4, -x+1/4, z+3/4'
'-x, y, z+1/2'
'y+3/4, x+3/4, z+3/4'
'x+1/2, -y, z'
'-y+3/4, -x+1/4, z+1/4'
'x+1/2, y+1/2, z+1/2'
'-y+3/4, x+5/4, z+3/4'
'-x+1, -y+1/2, z+1'
'y+3/4, -x+3/4, z+5/4'
'-x+1/2, y+1/2, z+1'
'y+5/4, x+5/4, z+5/4'
'x+1, -y+1/2, z+1/2'
'-y+5/4, -x+3/4, z+3/4'
'-x, -y, -z'
'y-1/4, -x-3/4, -z-1/4'
'x-1/2, y, -z-1/2'
'-y-1/4, x-1/4, -z-3/4'
'x, -y, -z-1/2'
'-y-3/4, -x-3/4, -z-3/4'
'-x-1/2, y, -z'
'y-3/4, x-1/4, -z-1/4'
'-x+1/2, -y+1/2, -z+1/2'
'y+1/4, -x-1/4, -z+1/4'
'x, y+1/2, -z'
'-y+1/4, x+1/4, -z-1/4'
'x+1/2, -y+1/2, -z'
'-y-1/4, -x-1/4, -z-1/4'
'-x, y+1/2, -z+1/2'
'y-1/4, x+1/4, -z+1/4'

loop_
_atom_site_aniso_label
_atom_site_aniso_U_11
_atom_site_aniso_U_22
_atom_site_aniso_U_33
_atom_site_aniso_U_12
_atom_site_aniso_U_13
_atom_site_aniso_U_23
Be 0.044(9) 0.023(7) 0.011(10) 0.000 -0.002(5) 0.000
I 0.0194(4) 0.0142(4) 0.0096(5) -0.0002(2) -0.0002(2) 0.00060(14)
O1W 0.031(3) 0.038(4) 0.027(3) 0.009(2) -0.009(2) -0.019(3)
O2W 0.044(3) 0.032(3) 0.016(3) -0.018(3) 0.003(2) 0.000(2)
O3 0.026(3) 0.028(3) 0.009(2) 0.004(2) -0.003(2) 0.000(2)
O4 0.025(3) 0.020(2) 0.022(2) 0.000(2) 0.005(2) -0.002(2)
O5 0.019(2) 0.028(2) 0.015(2) -0.007(2) 0.000(2) 0.003(2)
O6 0.021(3) 0.031(3) 0.020(3) -0.002(2) 0.003(2) 0.008(2)
O7 0.035(3) 0.022(3) 0.025(2) 0.004(2) -0.001(2) -0.004(2)
O8 0.023(3) 0.040(4) 0.020(3) 0.001(2) -0.008(3) 0.001(2)

loop_
_atom_site_label
_atom_site_occupancy
_atom_site_fract_x
_atom_site_fract_y
_atom_site_fract_z
_atom_site_U_iso_or_equiv
_atom_site_thermal_displace_type
_atom_site_calc_flag
_atom_site_refinement_flags
_atom_site_type_symbol
Be 1 0.7500 0.2344(13) 0.0000 0.026(4) Uani d S Be
I 1 0.48630(5) -0.00410(3) 0.078806(11) 0.0144(3) Uani d . I
O1W 1 0.7523(5) 0.3161(6) 0.03115(12) 0.0320(14) Uani d . O
O2W 1 0.6253(5) 0.1548(5) 0.00081(11) 0.0306(14) Uani d . O
O3 1 0.4194(4) 0.0176(4) 0.04080(9) 0.0208(11) Uani d . O
O4 1 0.5605(4) -0.1519(4) 0.06973(10) 0.0221(11) Uani d . O
O5 1 0.3457(4) -0.0746(4) 0.09501(9) 0.0206(11) Uani d . O
O6 1 0.6263(4) 0.0805(4) 0.06349(10) 0.0238(12) Uani d . O
O7 1 0.4277(5) 0.1518(4) 0.09268(13) 0.0276(13) Uani d . O
O8 1 0.5634(5) -0.0132(5) 0.11893(13) 0.0277(13) Uani d . O
H1W1 1 0.8061(78) 0.3240(81) 0.0402(20) 0.050 Uiso d . H
H1W2 1 0.7103(79) 0.3718(78) 0.0344(19) 0.050 Uiso d . H
H2W1 1 0.6097(77) 0.1254(76) 0.0169(19) 0.050 Uiso d . H
H2W2 1 0.6095(85) 0.1049(81) -0.0091(20) 0.050 Uiso d . H
H4 0.50 0.5060(179) -0.2056(117) 0.0674(31) 0.050 Uiso d P H
H5 0.50 0.3442(155) -0.0754(163) 0.1114(31) 0.050 Uiso d P H
H6 1 0.6721(81) 0.0698(85) 0.0730(20) 0.050 Uiso d . H
H7 1 0.4606(96) 0.1851(86) 0.0948(24) 0.050 Uiso d . H
H8 1 0.6034(88) -0.0377(96) 0.1185(26) 0.050 Uiso d . H

loop_
_atom_type_symbol
_atom_type_description
_atom_type_scat_dispersion_real
_atom_type_scat_dispersion_imag
_atom_type_scat_source
Be Be 0.0005 0.0002 'International Tables Vol C Tables 4.2.6.8 and 6.1.1.4'
I I -0.4742 1.8119 'International Tables Vol C Tables 4.2.6.8 and 6.1.1.4'
O O 0.0106 0.0060 'International Tables Vol C Tables 4.2.6.8 and 6.1.1.4'
H H 0.0000 0.0000 'International Tables Vol C Tables 4.2.6.8 and 6.1.1.4'

loop_
_geom_angle_atom_site_label_1
_geom_angle_atom_site_label_2
_geom_angle_atom_site_label_3
_geom_angle_site_symmetry_1
_geom_angle_site_symmetry_3
_geom_angle
_geom_angle_publ_flag
O1W Be O1W . 23_755 112.5(10) yes
O1W Be O2W . 23_755 107.6(2) yes
O1W Be O2W 23_755 23_755 107.1(3) yes
O1W Be O2W . . 107.1(3) yes
O1W Be O2W 23_755 . 107.7(2) yes
O2W Be O2W 23_755 . 115.0(9) yes
O3 I O4 . . 95.9(2) yes
O3 I O5 . . 93.3(2) yes
O4 I O5 . . 94.6(2) yes
O3 I O6 . . 87.1(2) yes
O4 I O6 . . 89.9(2) yes
O5 I O6 . . 175.4(2) yes
O3 I O7 . . 91.6(2) yes
O4 I O7 . . 171.7(2) yes
O5 I O7 . . 88.6(2) yes
O6 I O7 . . 86.8(2) yes
O3 I O8 . . 175.0(2) yes
O4 I O8 . . 87.2(2) yes
O5 I O8 . . 90.3(2) yes
O6 I O8 . . 89.0(2) yes
O7 I O8 . . 85.1(2) yes
Be O1W O2W . . 36.6(3) ?
Be O1W O2W . 23_755 36.3(3) ?
O2W O1W O2W . 23_755 63.3(3) ?
Be O1W O3 . 11_554 120.0(4) ?
O2W O1W O3 . 11_554 99.5(2) ?
O2W O1W O3 23_755 11_554 155.8(3) ?
Be O1W O4 . 13_654 127.2(3) ?
O2W O1W O4 . 13_654 144.6(3) ?
O2W O1W O4 23_755 13_654 91.3(2) ?
O3 O1W O4 11_554 13_654 111.0(2) ?
Be O1W O1W . 23_755 33.7(5) ?
O2W O1W O1W . 23_755 59.2(2) ?
O2W O1W O1W 23_755 23_755 58.9(2) ?
O3 O1W O1W 11_554 23_755 98.2(2) ?
O4 O1W O1W 13_654 23_755 129.7(3) ?
Be O1W O6 . . 84.7(5) ?
O2W O1W O6 . . 56.4(2) ?
O2W O1W O6 23_755 . 84.6(2) ?
O3 O1W O6 11_554 . 100.2(2) ?
O4 O1W O6 13_654 . 99.5(2) ?
O1W O1W O6 23_755 . 114.9(2) ?
Be O1W O7 . 11_554 135.4(4) ?
O2W O1W O7 . 11_554 98.9(2) ?
O2W O1W O7 23_755 11_554 142.9(3) ?
O3 O1W O7 11_554 11_554 51.75(15) ?
O4 O1W O7 13_654 11_554 86.9(2) ?
O1W O1W O7 23_755 11_554 141.8(3) ?
O6 O1W O7 . 11_554 59.27(15) ?
Be O1W H1W1 . . 122.(7) ?
O2W O1W H1W1 . . 143.(7) ?
O2W O1W H1W1 23_755 . 87.(7) ?
O3 O1W H1W1 11_554 . 115.(7) ?
O4 O1W H1W1 13_654 . 6.(7) ?
O1W O1W H1W1 23_755 . 124.(7) ?
O6 O1W H1W1 . . 102.(8) ?
O7 O1W H1W1 11_554 . 92.(7) ?
Be O1W H1W2 . . 125.(6) ?
O2W O1W H1W2 . . 108.(6) ?
O2W O1W H1W2 23_755 . 159.(6) ?
O3 O1W H1W2 11_554 . 9.(7) ?
O4 O1W H1W2 13_654 . 104.(6) ?
O1W O1W H1W2 23_755 . 100.(6) ?
O6 O1W H1W2 . . 107.(7) ?
O7 O1W H1W2 11_554 . 55.(6) ?
H1W1 O1W H1W2 . . 107.(9) ?
Be O2W O1W . . 36.3(3) ?
Be O2W O1W . 23_755 36.1(3) ?
O1W O2W O1W . 23_755 62.0(3) ?
Be O2W O3 . 17_655 121.7(4) ?
O1W O2W O3 . 17_655 157.4(3) ?
O1W O2W O3 23_755 17_655 102.8(2) ?
Be O2W O2W . 23_755 32.5(5) ?
O1W O2W O2W . 23_755 58.5(2) ?
O1W O2W O2W 23_755 23_755 58.2(2) ?
O3 O2W O2W 17_655 23_755 99.6(2) ?
Be O2W O6 . . 100.0(2) ?
O1W O2W O6 . . 73.4(2) ?
O1W O2W O6 23_755 . 134.3(2) ?
O3 O2W O6 17_655 . 116.2(2) ?
O2W O2W O6 23_755 . 91.2(2) ?
Be O2W O3 . . 148.8(2) ?
O1W O2W O3 . . 115.1(2) ?
O1W O2W O3 23_755 . 163.8(3) ?
O3 O2W O3 17_655 . 84.2(2) ?
O2W O2W O3 23_755 . 135.7(2) ?
O6 O2W O3 . . 49.78(14) ?
Be O2W O2W . 11_554 110.2(5) ?
O1W O2W O2W . 11_554 90.9(2) ?
O1W O2W O2W 23_755 11_554 90.0(2) ?
O3 O2W O2W 17_655 11_554 106.5(2) ?
O2W O2W O2W 23_755 11_554 142.8(2) ?
O6 O2W O2W . 11_554 100.3(2) ?
O3 O2W O2W . 11_554 74.0(2) ?
Be O2W H2W1 . . 115.(7) ?
O1W O2W H2W1 . . 87.(6) ?
O1W O2W H2W1 23_755 . 149.(6) ?
O3 O2W H2W1 17_655 . 105.(6) ?
O2W O2W H2W1 23_755 . 104.(6) ?
O6 O2W H2W1 . . 15.(6) ?
O3 O2W H2W1 . . 35.(6) ?
O2W O2W H2W1 11_554 . 94.(6) ?
Be O2W H2W2 . . 127.(8) ?
O1W O2W H2W2 . . 162.(8) ?
O1W O2W H2W2 23_755 . 109.(8) ?
O3 O2W H2W2 17_655 . 6.(8) ?
O2W O2W H2W2 23_755 . 103.(8) ?
O6 O2W H2W2 . . 111.(7) ?
O3 O2W H2W2 . . 78.(8) ?
O2W O2W H2W2 11_554 . 106.(7) ?
H2W1 O2W H2W2 . . 99.(10) ?
I O3 O6 . . 48.09(14) ?
I O3 O2W . 17_655 126.3(2) ?
O6 O3 O2W . 17_655 127.8(2) ?
I O3 O1W . 11_554 121.3(2) ?
O6 O3 O1W . 11_554 120.2(2) ?
O2W O3 O1W 17_655 11_554 104.6(2) ?
I O3 O5 . . 44.08(12) ?
O6 O3 O5 . . 92.1(2) ?
O2W O3 O5 17_655 . 105.4(2) ?
O1W O3 O5 11_554 . 100.5(2) ?
I O3 O7 . . 45.84(15) ?
O6 O3 O7 . . 60.3(2) ?
O2W O3 O7 17_655 . 164.3(2) ?
O1W O3 O7 11_554 . 77.1(2) ?
O5 O3 O7 . . 59.2(2) ?
I O3 O4 . . 42.71(12) ?
O6 O3 O4 . . 60.4(2) ?
O2W O3 O4 17_655 . 85.8(2) ?
O1W O3 O4 11_554 . 160.8(2) ?
O5 O3 O4 . . 60.8(2) ?
O7 O3 O4 . . 88.5(2) ?
I O3 O2W . . 105.2(2) ?
O6 O3 O2W . . 57.1(2) ?
O2W O3 O2W 17_655 . 95.8(2) ?
O1W O3 O2W 11_554 . 95.3(2) ?
O5 O3 O2W . . 149.2(2) ?
O7 O3 O2W . . 99.6(2) ?
O4 O3 O2W . . 99.6(2) ?
I O4 O4 . 11_544 120.9(3) ?
I O4 O8 . . 47.54(14) ?
O4 O4 O8 11_544 . 120.2(2) ?
I O4 O6 . . 45.88(13) ?
O4 O4 O6 11_544 . 163.1(3) ?
O8 O4 O6 . . 61.4(2) ?
I O4 O1W . 13_644 125.8(2) ?
O4 O4 O1W 11_544 13_644 107.0(2) ?
O8 O4 O1W . 13_644 125.0(2) ?
O6 O4 O1W . 13_644 81.6(2) ?
I O4 O3 . . 41.43(12) ?
O4 O4 O3 11_544 . 106.4(2) ?
O8 O4 O3 . . 88.9(2) ?
O6 O4 O3 . . 56.89(15) ?
O1W O4 O3 13_644 . 104.0(2) ?
I O4 O5 . . 42.80(12) ?
O4 O4 O5 11_544 . 79.1(2) ?
O8 O4 O5 . . 60.4(2) ?
O6 O4 O5 . . 88.7(2) ?
O1W O4 O5 13_644 . 162.6(2) ?
O3 O4 O5 . . 58.67(15) ?
I O4 O8 . 32_645 100.9(2) ?
O4 O4 O8 11_544 32_645 102.1(2) ?
O8 O4 O8 . 32_645 53.8(2) ?
O6 O4 O8 . 32_645 91.9(2) ?
O1W O4 O8 13_644 32_645 91.9(2) ?
O3 O4 O8 . 32_645 141.2(2) ?
O5 O4 O8 . 32_645 102.8(2) ?
I O4 O5 . 11_544 148.0(2) ?
O4 O4 O5 11_544 11_544 53.1(2) ?
O8 O4 O5 . 11_544 104.7(2) ?
O6 O4 O5 . 11_544 143.7(2) ?
O1W O4 O5 13_644 11_544 81.3(2) ?
O3 O4 O5 . 11_544 159.1(2) ?
O5 O4 O5 . 11_544 114.4(2) ?
O8 O4 O5 32_645 11_544 57.07(13) ?
I O4 H4 . . 109.(10) ?
O4 O4 H4 11_544 . 15.(10) ?
O8 O4 H4 . . 121.(10) ?
O6 O4 H4 . . 148.(10) ?
O1W O4 H4 13_644 . 112.(10) ?
O3 O4 H4 . . 91.(10) ?
O5 O4 H4 . . 70.(10) ?
O8 O4 H4 32_645 . 116.(10) ?
O5 O4 H4 11_544 . 69.(10) ?
I O5 O5 . 22_666 118.8(3) ?
I O5 O7 . . 46.6(2) ?
O5 O5 O7 22_666 . 98.7(2) ?
I O5 O3 . . 42.57(12) ?
O5 O5 O3 22_666 . 158.1(3) ?
O7 O5 O3 . . 60.5(2) ?
I O5 O8 . . 45.8(2) ?
O5 O5 O8 22_666 . 73.8(2) ?
O7 O5 O8 . . 58.4(2) ?
O3 O5 O8 . . 88.3(2) ?
I O5 O4 . . 42.64(13) ?
O5 O5 O4 22_666 . 116.40(15) ?
O7 O5 O4 . . 89.0(2) ?
O3 O5 O4 . . 60.5(2) ?
O8 O5 O4 . . 57.6(2) ?
I O5 O6 . 7_455 123.1(2) ?
O5 O5 O6 22_666 7_455 114.1(2) ?
O7 O5 O6 . 7_455 107.4(2) ?
O3 O5 O6 . 7_455 81.0(2) ?
O8 O5 O6 . 7_455 165.5(2) ?
O4 O5 O6 . 7_455 123.2(2) ?
I O5 O8 . 22_666 139.6(2) ?
O5 O5 O8 22_666 22_666 54.3(2) ?
O7 O5 O8 . 22_666 152.9(2) ?
O3 O5 O8 . 22_666 145.7(2) ?
O8 O5 O8 . 22_666 105.8(2) ?
O4 O5 O8 . 22_666 100.7(2) ?
O6 O5 O8 7_455 22_666 88.5(2) ?
I O5 O4 . 11_544 89.8(2) ?
O5 O5 O4 22_666 11_544 105.67(14) ?
O7 O5 O4 . 11_544 136.4(2) ?
O3 O5 O4 . 11_544 87.8(2) ?
O8 O5 O4 . 11_544 94.4(2) ?
O4 O5 O4 . 11_544 47.8(2) ?
O6 O5 O4 7_455 11_544 95.0(2) ?
O8 O5 O4 22_666 11_544 60.57(14) ?
I O5 H5 . . 114.(10) ?
O5 O5 H5 22_666 . 6.(10) ?
O7 O5 H5 . . 93.(10) ?
O3 O5 H5 . . 152.(10) ?
O8 O5 H5 . . 69.(10) ?
O4 O5 H5 . . 115.(10) ?
O6 O5 H5 7_455 . 118.(10) ?
O8 O5 H5 22_666 . 60.(10) ?
O4 O5 H5 11_544 . 109.(10) ?
I O6 O3 . . 44.82(13) ?
I O6 O7 . . 46.76(14) ?
O3 O6 O7 . . 62.0(2) ?
I O6 O4 . . 44.19(13) ?
O3 O6 O4 . . 62.7(2) ?
O7 O6 O4 . . 90.7(2) ?
I O6 O8 . . 45.8(2) ?
O3 O6 O8 . . 90.5(2) ?
O7 O6 O8 . . 58.5(2) ?
O4 O6 O8 . . 58.3(2) ?
I O6 O5 . 7 121.2(2) ?
O3 O6 O5 . 7 162.0(2) ?
O7 O6 O5 . 7 119.5(2) ?
O4 O6 O5 . 7 99.4(2) ?
O8 O6 O5 . 7 77.2(2) ?
I O6 O2W . . 117.9(2) ?
O3 O6 O2W . . 73.1(2) ?
O7 O6 O2W . . 111.6(2) ?
O4 O6 O2W . . 111.9(2) ?
O8 O6 O2W . . 163.6(2) ?
O5 O6 O2W 7 . 118.7(2) ?
I O6 O1W . . 151.3(2) ?
O3 O6 O1W . . 115.3(2) ?
O7 O6 O1W . . 108.7(2) ?
O4 O6 O1W . . 157.1(2) ?
O8 O6 O1W . . 142.6(2) ?
O5 O6 O1W 7 . 81.9(2) ?
O2W O6 O1W . . 50.2(2) ?
I O6 O7 . 11_554 99.1(2) ?
O3 O6 O7 . 11_554 103.3(2) ?
O7 O6 O7 . 11_554 52.9(2) ?
O4 O6 O7 . 11_554 141.0(2) ?
O8 O6 O7 . 11_554 87.4(2) ?
O5 O6 O7 7 11_554 89.4(2) ?
O2W O6 O7 . 11_554 96.2(2) ?
O1W O6 O7 . 11_554 61.6(2) ?
I O6 O1W . 13_644 92.4(2) ?
O3 O6 O1W . 13_644 87.8(2) ?
O7 O6 O1W . 13_644 139.0(2) ?
O4 O6 O1W . 13_644 49.22(15) ?
O8 O6 O1W . 13_644 97.8(2) ?
O5 O6 O1W 7 13_644 81.1(2) ?
O2W O6 O1W . 13_644 81.9(2) ?
O1W O6 O1W . 13_644 109.2(2) ?
O7 O6 O1W 11_554 13_644 167.8(2) ?
I O6 H6 . . 108.(8) ?
O3 O6 H6 . . 150.(8) ?
O7 O6 H6 . . 113.(8) ?
O4 O6 H6 . . 89.(8) ?
O8 O6 H6 . . 65.(8) ?
O5 O6 H6 7 . 13.(8) ?
O2W O6 H6 . . 130.(8) ?
O1W O6 H6 . . 95.(8) ?
O7 O6 H6 11_554 . 94.(8) ?
O1W O6 H6 13_644 . 79.(8) ?
I O7 O8 . . 47.6(2) ?
I O7 O6 . . 46.4(2) ?
O8 O7 O6 . . 61.8(2) ?
I O7 O5 . . 44.76(13) ?
O8 O7 O5 . . 61.6(2) ?
O6 O7 O5 . . 91.2(2) ?
I O7 O7 . 11_554 121.2(3) ?
O8 O7 O7 . 11_554 102.8(3) ?
O6 O7 O7 . 11_554 75.5(2) ?
O5 O7 O7 . 11_554 163.4(4) ?
I O7 O3 . . 42.51(13) ?
O8 O7 O3 . . 90.0(2) ?
O6 O7 O3 . . 57.7(2) ?
O5 O7 O3 . . 60.26(15) ?
O7 O7 O3 11_554 . 117.6(2) ?
I O7 O8 . 26_565 125.2(2) ?
O8 O7 O8 . 26_565 106.0(2) ?
O6 O7 O8 . 26_565 167.8(3) ?
O5 O7 O8 . 26_565 81.1(2) ?
O7 O7 O8 11_554 26_565 110.3(3) ?
O3 O7 O8 . 26_565 124.3(2) ?
I O7 O6 . 11_554 138.1(3) ?
O8 O7 O6 . 11_554 154.3(2) ?
O6 O7 O6 . 11_554 103.6(2) ?
O5 O7 O6 . 11_554 143.3(2) ?
O7 O7 O6 11_554 11_554 51.7(2) ?
O3 O7 O6 . 11_554 99.6(2) ?
O8 O7 O6 26_565 11_554 88.2(2) ?
I O7 O1W . 11_554 92.6(2) ?
O8 O7 O1W . 11_554 139.5(2) ?
O6 O7 O1W . 11_554 98.2(2) ?
O5 O7 O1W . 11_554 85.9(2) ?
O7 O7 O1W 11_554 11_554 105.5(2) ?
O3 O7 O1W . 11_554 51.1(2) ?
O8 O7 O1W 26_565 11_554 90.7(2) ?
O6 O7 O1W 11_554 11_554 59.2(2) ?
I O7 H7 . . 117.(10) ?
O8 O7 H7 . . 91.(10) ?
O6 O7 H7 . . 74.(10) ?
O5 O7 H7 . . 153.(10) ?
O7 O7 H7 11_554 . 13.(10) ?
O3 O7 H7 . . 124.(10) ?
O8 O7 H7 26_565 . 109.(10) ?
O6 O7 H7 11_554 . 64.(10) ?
O1W O7 H7 11_554 . 119.(10) ?
I O8 O7 . . 47.4(2) ?
I O8 O4 . . 45.3(2) ?
O7 O8 O4 . . 92.6(2) ?
I O8 O5 . . 43.85(14) ?
O7 O8 O5 . . 59.9(2) ?
O4 O8 O5 . . 62.1(2) ?
I O8 O6 . . 45.3(2) ?
O7 O8 O6 . . 59.7(2) ?
O4 O8 O6 . . 60.3(2) ?
O5 O8 O6 . . 89.0(2) ?
I O8 O7 . 20_656 124.9(3) ?
O7 O8 O7 . 20_656 78.9(2) ?
O4 O8 O7 . 20_656 162.4(3) ?
O5 O8 O7 . 20_656 123.8(2) ?
O6 O8 O7 . 20_656 102.2(3) ?
I O8 O8 . 32_645 120.8(3) ?
O7 O8 O8 . 32_645 164.3(4) ?
O4 O8 O8 . 32_645 76.1(2) ?
O5 O8 O8 . 32_645 121.1(2) ?
O6 O8 O8 . 32_645 104.9(3) ?
O7 O8 O8 20_656 32_645 108.9(2) ?
I O8 O5 . 22_666 95.3(2) ?
O7 O8 O5 . 22_666 86.5(2) ?
O4 O8 O5 . 22_666 102.8(2) ?
O5 O8 O5 . 22_666 51.9(2) ?
O6 O8 O5 . 22_666 139.0(2) ?
O7 O8 O5 20_656 22_666 92.2(2) ?
O8 O8 O5 32_645 22_666 106.3(2) ?
I O8 O4 . 32_645 143.2(3) ?
O7 O8 O4 . 32_645 145.3(3) ?
O4 O8 O4 . 32_645 108.1(2) ?
O5 O8 O4 . 32_645 105.2(2) ?
O6 O8 O4 . 32_645 155.0(2) ?
O7 O8 O4 20_656 32_645 87.0(2) ?
O8 O8 O4 32_645 32_645 50.2(2) ?
O5 O8 O4 22_666 32_645 62.36(15) ?
I O8 O5 . 7 96.5(2) ?
O7 O8 O5 . 7 101.1(2) ?
O4 O8 O5 . 7 86.0(2) ?
O5 O8 O5 . 7 139.8(3) ?
O6 O8 O5 . 7 52.4(2) ?
O7 O8 O5 20_656 7 80.6(2) ?
O8 O8 O5 32_645 7 67.84(14) ?
O5 O8 O5 22_666 7 168.2(2) ?
O4 O8 O5 32_645 7 107.7(2) ?
I O8 H8 . . 112.(10) ?
O7 O8 H8 . . 147.(10) ?
O4 O8 H8 . . 71.(10) ?
O5 O8 H8 . . 128.(10) ?
O6 O8 H8 . . 87.(10) ?
O7 O8 H8 20_656 . 108.(10) ?
O8 O8 H8 32_645 . 19.(10) ?
O5 O8 H8 22_666 . 125.(10) ?
O4 O8 H8 32_645 . 68.(10) ?
O5 O8 H8 7 . 50.(10) ?

loop_
_geom_bond_atom_site_label_1
_geom_bond_atom_site_label_2
_geom_bond_site_symmetry_2
_geom_bond_distance
_geom_bond_publ_flag
Be O1W . 1.604(9) yes
Be O1W 23_755 1.604(9) yes
Be O2W 23_755 1.613(10) yes
Be O2W . 1.613(10) yes
I O3 . 1.799(4) yes
I O4 . 1.844(4) yes
I O5 . 1.850(4) yes
I O6 . 1.899(4) yes
I O7 . 1.910(5) yes
I O8 . 1.915(5) yes
O1W O2W . 2.588(7) ?
O1W O2W 23_755 2.597(7) ?
O1W O3 11_554 2.638(7) yes
O1W O4 13_654 2.648(6) yes
O1W O1W 23_755 2.668(10) ?
O1W O6 . 3.226(8) yes
O1W O7 11_554 3.303(8) ?
O1W H1W1 . 0.71(8) ?
O1W H1W2 . 0.77(8) ?
O2W O1W 23_755 2.597(7) ?
O2W O3 17_655 2.636(6) yes
O2W O2W 23_755 2.719(11) ?
O2W O6 . 2.804(6) yes
O2W O3 . 3.194(7) yes
O2W O2W 11_554 3.430(12) ?
O2W H2W1 . 0.78(8) ?
O2W H2W2 . 0.71(9) ?
O3 O6 . 2.549(6) ?
O3 O2W 17_655 2.635(6) ?
O3 O1W 11_554 2.638(7) ?
O3 O5 . 2.654(5) ?
O3 O7 . 2.661(6) ?
O3 O4 . 2.704(6) ?
O4 O4 11_544 2.513(9) yes
O4 O8 . 2.593(7) ?
O4 O6 . 2.646(6) ?
O4 O1W 13_644 2.648(6) ?
O4 O5 . 2.714(6) ?
O4 O8 32_645 3.276(7) ?
O4 O5 11_544 3.332(6) ?
O4 H4 . 0.84(15) ?
O5 O5 22_666 2.588(8) yes
O5 O7 . 2.626(6) ?
O5 O8 . 2.670(7) ?
O5 O6 7_455 2.747(6) ?
O5 O8 22_666 3.157(7) yes
O5 O4 11_544 3.332(6) ?
O5 H5 . 0.70(13) ?
O6 O7 . 2.617(7) ?
O6 O8 . 2.673(7) ?
O6 O5 7 2.747(6) yes
O6 O7 11_554 3.229(7) yes
O6 O1W 13_644 3.459(7) ?
O6 H6 . 0.65(9) ?
O7 O8 . 2.586(7) ?
O7 O7 11_554 2.659(9) yes
O7 O8 26_565 2.679(8) yes
O7 O6 11_554 3.229(7) ?
O7 O1W 11_554 3.303(8) ?
O7 H7 . 0.52(8) ?
O8 O7 20_656 2.679(8) ?
O8 O8 32_645 2.722(9) yes
O8 O5 22_666 3.157(7) ?
O8 O4 32_645 3.276(7) yes
O8 O5 7 3.381(7) ?
O8 H8 . 0.51(9) ?

loop_
_geom_torsion_atom_site_label_1
_geom_torsion_atom_site_label_2
_geom_torsion_atom_site_label_3
_geom_torsion_atom_site_label_4
_geom_torsion_site_symmetry_1
_geom_torsion_site_symmetry_4
_geom_torsion
O1W Be O1W O2W 23_755 . 118.1(6)
O2W Be O1W O2W 23_755 . -124.1(11)
O2W Be O1W O2W . . 0.0
O1W Be O1W O2W 23_755 23_755 -117.8(6)
O2W Be O1W O2W 23_755 23_755 0.0
O2W Be O1W O2W . 23_755 124.1(11)
O1W Be O1W O3 23_755 11_554 55.4(3)
O2W Be O1W O3 23_755 11_554 173.2(4)
O2W Be O1W O3 . 11_554 -62.7(8)
O1W Be O1W O4 23_755 13_654 -107.9(5)
O2W Be O1W O4 23_755 13_654 9.9(9)
O2W Be O1W O4 . 13_654 134.0(4)
O1W Be O1W O1W 23_755 23_755 0.0
O2W Be O1W O1W 23_755 23_755 117.8(6)
O2W Be O1W O1W . 23_755 -118.1(6)
O1W Be O1W O6 23_755 . 154.2(2)
O2W Be O1W O6 23_755 . -88.1(6)
O2W Be O1W O6 . . 36.1(6)
O1W Be O1W O7 23_755 11_554 119.8(6)
O2W Be O1W O7 23_755 11_554 -122.5(4)
O2W Be O1W O7 . 11_554 1.7(10)
O1W Be O2W O1W . . 0.0
O1W Be O2W O1W 23_755 . -121.2(11)
O2W Be O2W O1W 23_755 . 119.5(6)
O1W Be O2W O1W . 23_755 121.2(11)
O1W Be O2W O1W 23_755 23_755 0.0
O2W Be O2W O1W 23_755 23_755 -119.2(6)
O1W Be O2W O3 . 17_655 -172.6(4)
O1W Be O2W O3 23_755 17_655 66.2(8)
O2W Be O2W O3 23_755 17_655 -53.1(3)
O1W Be O2W O2W . 23_755 -119.5(6)
O1W Be O2W O2W 23_755 23_755 119.2(6)
O2W Be O2W O2W 23_755 23_755 0.0
O1W Be O2W O6 . . -43.2(7)
O1W Be O2W O6 23_755 . -164.4(5)
O2W Be O2W O6 23_755 . 76.3(2)
O1W Be O2W O3 . . -30.6(14)
O1W Be O2W O3 23_755 . -151.9(6)
O2W Be O2W O3 23_755 . 88.9(9)
O1W Be O2W O2W . 11_554 61.7(6)
O1W Be O2W O2W 23_755 11_554 -59.5(6)
O2W Be O2W O2W 23_755 11_554 -178.8(2)
Be O1W O2W Be . . 0.0
O2W O1W O2W Be 23_755 . -33.3(7)
O3 O1W O2W Be 11_554 . 128.7(7)
O4 O1W O2W Be 13_654 . -81.6(8)
O1W O1W O2W Be 23_755 . 34.8(7)
O6 O1W O2W Be . . -135.3(7)
O7 O1W O2W Be 11_554 . -178.8(7)
Be O1W O2W O1W . 23_755 -34.8(7)
O2W O1W O2W O1W 23_755 23_755 -68.0(3)
O3 O1W O2W O1W 11_554 23_755 93.9(2)
O4 O1W O2W O1W 13_654 23_755 -116.4(5)
O1W O1W O2W O1W 23_755 23_755 0.0
O6 O1W O2W O1W . 23_755 -170.1(3)
O7 O1W O2W O1W 11_554 23_755 146.4(2)
Be O1W O2W O3 . 17_655 16.5(9)
O2W O1W O2W O3 23_755 17_655 -16.8(7)
O3 O1W O2W O3 11_554 17_655 145.2(6)
O4 O1W O2W O3 13_654 17_655 -65.1(9)
O1W O1W O2W O3 23_755 17_655 51.3(6)
O6 O1W O2W O3 . 17_655 -118.8(7)
O7 O1W O2W O3 11_554 17_655 -162.3(6)
Be O1W O2W O2W . 23_755 33.3(7)
O2W O1W O2W O2W 23_755 23_755 0.0
O3 O1W O2W O2W 11_554 23_755 162.0(3)
O4 O1W O2W O2W 13_654 23_755 -48.3(4)
O1W O1W O2W O2W 23_755 23_755 68.0(3)
O6 O1W O2W O2W . 23_755 -102.0(2)
O7 O1W O2W O2W 11_554 23_755 -145.5(2)
Be O1W O2W O6 . . 135.3(7)
O2W O1W O2W O6 23_755 . 102.0(2)
O3 O1W O2W O6 11_554 . -96.0(2)
O4 O1W O2W O6 13_654 . 53.7(5)
O1W O1W O2W O6 23_755 . 170.1(3)
O6 O1W O2W O6 . . 0.0
O7 O1W O2W O6 11_554 . -43.5(2)
Be O1W O2W O3 . . 163.1(7)
O2W O1W O2W O3 23_755 . 129.8(2)
O3 O1W O2W O3 11_554 . -68.2(3)
O4 O1W O2W O3 13_654 . 81.5(5)
O1W O1W O2W O3 23_755 . -162.2(3)
O6 O1W O2W O3 . . 27.8(2)
O7 O1W O2W O3 11_554 . -15.8(3)
Be O1W O2W O2W . 11_554 -124.3(7)
O2W O1W O2W O2W 23_755 11_554 -157.5(2)
O3 O1W O2W O2W 11_554 11_554 4.4(2)
O4 O1W O2W O2W 13_654 11_554 154.1(4)
O1W O1W O2W O2W 23_755 11_554 -89.5(2)
O6 O1W O2W O2W . 11_554 100.4(2)
O7 O1W O2W O2W 11_554 11_554 56.9(2)
O4 I O3 O6 . . -89.6(2)
O5 I O3 O6 . . 175.4(2)
O6 I O3 O6 . . 0.0
O7 I O3 O6 . . 86.7(2)
O8 I O3 O6 . . 38.(2)
O4 I O3 O2W . 17_655 21.6(3)
O5 I O3 O2W . 17_655 -73.3(3)
O6 I O3 O2W . 17_655 111.2(3)
O7 I O3 O2W . 17_655 -162.0(3)
O8 I O3 O2W . 17_655 149.(2)
O4 I O3 O1W . 11_554 166.2(3)
O5 I O3 O1W . 11_554 71.2(3)
O6 I O3 O1W . 11_554 -104.2(3)
O7 I O3 O1W . 11_554 -17.5(3)
O8 I O3 O1W . 11_554 -66.(2)
O4 I O3 O5 . . 94.9(2)
O5 I O3 O5 . . 0.0
O6 I O3 O5 . . -175.4(2)
O7 I O3 O5 . . -88.7(2)
O8 I O3 O5 . . -137.(2)
O4 I O3 O7 . . -176.4(2)
O5 I O3 O7 . . 88.7(2)
O6 I O3 O7 . . -86.7(2)
O7 I O3 O7 . . 0.0
O8 I O3 O7 . . -49.(2)
O4 I O3 O4 . . 0.0
O5 I O3 O4 . . -94.9(2)
O6 I O3 O4 . . 89.6(2)
O7 I O3 O4 . . 176.4(2)
O8 I O3 O4 . . 128.(2)
O4 I O3 O2W . . -87.7(2)
O5 I O3 O2W . . 177.4(2)
O6 I O3 O2W . . 1.9(2)
O7 I O3 O2W . . 88.7(2)
O8 I O3 O2W . . 40.(2)
Be O2W O3 I . . -18.0(10)
O1W O2W O3 I . . -37.5(3)
O1W O2W O3 I 23_755 . -113.3(8)
O3 O2W O3 I 17_655 . 130.2(2)
O2W O2W O3 I 23_755 . 32.3(3)
O6 O2W O3 I . . -1.7(2)
O2W O2W O3 I 11_554 . -120.8(2)
Be O2W O3 O6 . . -16.3(10)
O1W O2W O3 O6 . . -35.8(2)
O1W O2W O3 O6 23_755 . -111.6(8)
O3 O2W O3 O6 17_655 . 131.9(3)
O2W O2W O3 O6 23_755 . 34.0(3)
O6 O2W O3 O6 . . 0.0
O2W O2W O3 O6 11_554 . -119.1(2)
Be O2W O3 O2W . 17_655 -148.2(10)
O1W O2W O3 O2W . 17_655 -167.7(3)
O1W O2W O3 O2W 23_755 17_655 116.6(8)
O3 O2W O3 O2W 17_655 17_655 0.0
O2W O2W O3 O2W 23_755 17_655 -97.9(3)
O6 O2W O3 O2W . 17_655 -131.9(3)
O2W O2W O3 O2W 11_554 17_655 109.1(2)
Be O2W O3 O1W . 11_554 106.4(10)
O1W O2W O3 O1W . 11_554 87.0(2)
O1W O2W O3 O1W 23_755 11_554 11.2(9)
O3 O2W O3 O1W 17_655 11_554 -105.4(2)
O2W O2W O3 O1W 23_755 11_554 156.8(3)
O6 O2W O3 O1W . 11_554 122.8(2)
O2W O2W O3 O1W 11_554 11_554 3.7(2)
Be O2W O3 O5 . . -14.5(12)
O1W O2W O3 O5 . . -34.0(5)
O1W O2W O3 O5 23_755 . -109.7(8)
O3 O2W O3 O5 17_655 . 133.7(4)
O2W O2W O3 O5 23_755 . 35.9(5)
O6 O2W O3 O5 . . 1.8(4)
O2W O2W O3 O5 11_554 . -117.2(4)
Be O2W O3 O7 . . 28.6(10)
O1W O2W O3 O7 . . 9.1(3)
O1W O2W O3 O7 23_755 . -66.6(8)
O3 O2W O3 O7 17_655 . 176.8(2)
O2W O2W O3 O7 23_755 . 79.0(3)
O6 O2W O3 O7 . . 44.9(2)
O2W O2W O3 O7 11_554 . -74.1(2)
Be O2W O3 O4 . . -61.5(10)
O1W O2W O3 O4 . . -80.9(3)
O1W O2W O3 O4 23_755 . -156.7(8)
O3 O2W O3 O4 17_655 . 86.8(2)
O2W O2W O3 O4 23_755 . -11.1(3)
O6 O2W O3 O4 . . -45.1(2)
O2W O2W O3 O4 11_554 . -164.2(2)
O3 I O4 O4 . 11_544 -79.7(2)
O5 I O4 O4 . 11_544 14.2(2)
O6 I O4 O4 . 11_544 -166.7(2)
O7 I O4 O4 . 11_544 126.3(14)
O8 I O4 O4 . 11_544 104.3(2)
O3 I O4 O8 . . 176.1(2)
O5 I O4 O8 . . -90.1(2)
O6 I O4 O8 . . 89.0(2)
O7 I O4 O8 . . 22.0(14)
O8 I O4 O8 . . 0.0
O3 I O4 O6 . . 87.1(2)
O5 I O4 O6 . . -179.1(2)
O6 I O4 O6 . . 0.0
O7 I O4 O6 . . -67.0(14)
O8 I O4 O6 . . -89.0(2)
O3 I O4 O1W . 13_644 68.6(3)
O5 I O4 O1W . 13_644 162.4(3)
O6 I O4 O1W . 13_644 -18.5(3)
O7 I O4 O1W . 13_644 -85.4(14)
O8 I O4 O1W . 13_644 -107.5(3)
O3 I O4 O3 . . 0.0
O5 I O4 O3 . . 93.8(2)
O6 I O4 O3 . . -87.1(2)
O7 I O4 O3 . . -154.0(14)
O8 I O4 O3 . . -176.1(2)
O3 I O4 O5 . . -93.8(2)
O5 I O4 O5 . . 0.0
O6 I O4 O5 . . 179.1(2)
O7 I O4 O5 . . 112.1(14)
O8 I O4 O5 . . 90.1(2)
O3 I O4 O8 . 32_645 169.0(2)
O5 I O4 O8 . 32_645 -97.2(2)
O6 I O4 O8 . 32_645 81.9(2)
O7 I O4 O8 . 32_645 14.9(15)
O8 I O4 O8 . 32_645 -7.1(2)
O3 I O4 O5 . 11_544 -148.4(4)
O5 I O4 O5 . 11_544 -54.5(4)
O6 I O4 O5 . 11_544 124.5(4)
O7 I O4 O5 . 11_544 57.6(16)
O8 I O4 O5 . 11_544 35.6(4)
I O3 O4 I . . 0.0
O6 O3 O4 I . . 58.9(2)
O2W O3 O4 I 17_655 . -162.7(2)
O1W O3 O4 I 11_554 . -38.4(7)
O5 O3 O4 I . . -52.5(2)
O7 O3 O4 I . . 2.61(14)
O2W O3 O4 I . . 102.1(2)
I O3 O4 O4 . 11_544 118.3(2)
O6 O3 O4 O4 . 11_544 177.2(2)
O2W O3 O4 O4 17_655 11_544 -44.4(2)
O1W O3 O4 O4 11_554 11_544 79.9(7)
O5 O3 O4 O4 . 11_544 65.8(2)
O7 O3 O4 O4 . 11_544 120.9(2)
O2W O3 O4 O4 . 11_544 -139.6(2)
I O3 O4 O8 . . -2.9(2)
O6 O3 O4 O8 . . 56.0(2)
O2W O3 O4 O8 17_655 . -165.6(2)
O1W O3 O4 O8 11_554 . -41.3(7)
O5 O3 O4 O8 . . -55.4(2)
O7 O3 O4 O8 . . -0.3(2)
O2W O3 O4 O8 . . 99.2(2)
I O3 O4 O6 . . -58.9(2)
O6 O3 O4 O6 . . 0.0
O2W O3 O4 O6 17_655 . 138.4(2)
O1W O3 O4 O6 11_554 . -97.3(7)
O5 O3 O4 O6 . . -111.4(2)
O7 O3 O4 O6 . . -56.3(2)
O2W O3 O4 O6 . . 43.2(2)
I O3 O4 O1W . 13_644 -128.9(2)
O6 O3 O4 O1W . 13_644 -70.0(2)
O2W O3 O4 O1W 17_655 13_644 68.4(2)
O1W O3 O4 O1W 11_554 13_644 -167.3(7)
O5 O3 O4 O1W . 13_644 178.6(2)
O7 O3 O4 O1W . 13_644 -126.2(2)
O2W O3 O4 O1W . 13_644 -26.8(2)
I O3 O4 O5 . . 52.5(2)
O6 O3 O4 O5 . . 111.4(2)
O2W O3 O4 O5 17_655 . -110.2(2)
O1W O3 O4 O5 11_554 . 14.1(7)
O5 O3 O4 O5 . . 0.0
O7 O3 O4 O5 . . 55.1(2)
O2W O3 O4 O5 . . 154.6(2)
I O3 O4 O8 . 32_645 -17.4(3)
O6 O3 O4 O8 . 32_645 41.4(3)
O2W O3 O4 O8 17_655 32_645 179.9(3)
O1W O3 O4 O8 11_554 32_645 -55.9(9)
O5 O3 O4 O8 . 32_645 -70.0(3)
O7 O3 O4 O8 . 32_645 -14.8(4)
O2W O3 O4 O8 . 32_645 84.6(3)
I O3 O4 O5 . 11_544 128.6(6)
O6 O3 O4 O5 . 11_544 -172.5(6)
O2W O3 O4 O5 17_655 11_544 -34.1(6)
O1W O3 O4 O5 11_554 11_544 90.2(9)
O5 O3 O4 O5 . 11_544 76.1(5)
O7 O3 O4 O5 . 11_544 131.2(5)
O2W O3 O4 O5 . 11_544 -129.3(5)
O3 I O5 O5 . 22_666 -165.1(2)
O4 I O5 O5 . 22_666 98.7(2)
O6 I O5 O5 . 22_666 -70.(2)
O7 I O5 O5 . 22_666 -73.6(2)
O8 I O5 O5 . 22_666 11.5(2)
O3 I O5 O7 . . -91.6(2)
O4 I O5 O7 . . 172.3(2)
O6 I O5 O7 . . 4.(2)
O7 I O5 O7 . . 0.0
O8 I O5 O7 . . 85.1(2)
O3 I O5 O3 . . 0.0
O4 I O5 O3 . . -96.2(2)
O6 I O5 O3 . . 95.(2)
O7 I O5 O3 . . 91.6(2)
O8 I O5 O3 . . 176.6(2)
O3 I O5 O8 . . -176.6(2)
O4 I O5 O8 . . 87.2(2)
O6 I O5 O8 . . -81.(2)
O7 I O5 O8 . . -85.1(2)
O8 I O5 O8 . . 0.0
O3 I O5 O4 . . 96.2(2)
O4 I O5 O4 . . 0.0
O6 I O5 O4 . . -169.(2)
O7 I O5 O4 . . -172.3(2)
O8 I O5 O4 . . -87.2(2)
O3 I O5 O6 . 7_455 -8.8(3)
O4 I O5 O6 . 7_455 -104.9(3)
O6 I O5 O6 . 7_455 87.(2)
O7 I O5 O6 . 7_455 82.8(3)
O8 I O5 O6 . 7_455 167.9(3)
O3 I O5 O8 . 22_666 127.2(3)
O4 I O5 O8 . 22_666 31.1(3)
O6 I O5 O8 . 22_666 -137.(2)
O7 I O5 O8 . 22_666 -141.2(3)
O8 I O5 O8 . 22_666 -56.1(4)
O3 I O5 O4 . 11_544 87.0(2)
O4 I O5 O4 . 11_544 -9.12(13)
O6 I O5 O4 . 11_544 -178.(16)
O7 I O5 O4 . 11_544 178.6(2)
O8 I O5 O4 . 11_544 -96.3(2)
I O3 O5 I . . 0.0
O6 O3 O5 I . . -3.40(15)
O2W O3 O5 I 17_655 . 126.9(2)
O1W O3 O5 I 11_554 . -124.6(2)
O7 O3 O5 I . . -56.6(2)
O4 O3 O5 I . . 50.70(14)
O2W O3 O5 I . . -4.9(4)
I O3 O5 O5 . 22_666 37.1(4)
O6 O3 O5 O5 . 22_666 33.7(4)
O2W O3 O5 O5 17_655 22_666 163.9(3)
O1W O3 O5 O5 11_554 22_666 -87.5(4)
O7 O3 O5 O5 . 22_666 -19.5(4)
O4 O3 O5 O5 . 22_666 87.8(4)
O2W O3 O5 O5 . 22_666 32.2(7)
I O3 O5 O7 . . 56.6(2)
O6 O3 O5 O7 . . 53.2(2)
O2W O3 O5 O7 17_655 . -176.6(3)
O1W O3 O5 O7 11_554 . -68.0(2)
O7 O3 O5 O7 . . 0.0
O4 O3 O5 O7 . . 107.3(2)
O2W O3 O5 O7 . . 51.7(4)
I O3 O5 O8 . . 2.42(14)
O6 O3 O5 O8 . . -1.0(2)
O2W O3 O5 O8 17_655 . 129.3(2)
O1W O3 O5 O8 11_554 . -122.2(2)
O7 O3 O5 O8 . . -54.2(2)
O4 O3 O5 O8 . . 53.1(2)
O2W O3 O5 O8 . . -2.5(4)
I O3 O5 O4 . . -50.70(14)
O6 O3 O5 O4 . . -54.1(2)
O2W O3 O5 O4 17_655 . 76.2(2)
O1W O3 O5 O4 11_554 . -175.3(2)
O7 O3 O5 O4 . . -107.3(2)
O4 O3 O5 O4 . . 0.0
O2W O3 O5 O4 . . -55.6(4)
I O3 O5 O6 . 7_455 172.6(2)
O6 O3 O5 O6 . 7_455 169.19(15)
O2W O3 O5 O6 17_655 7_455 -60.6(2)
O1W O3 O5 O6 11_554 7_455 48.0(2)
O7 O3 O5 O6 . 7_455 116.0(2)
O4 O3 O5 O6 . 7_455 -136.7(2)
O2W O3 O5 O6 . 7_455 167.6(4)
I O3 O5 O8 . 22_666 -113.8(4)
O6 O3 O5 O8 . 22_666 -117.2(4)
O2W O3 O5 O8 17_655 22_666 13.1(4)
O1W O3 O5 O8 11_554 22_666 121.6(4)
O7 O3 O5 O8 . 22_666 -170.3(4)
O4 O3 O5 O8 . 22_666 -63.1(4)
O2W O3 O5 O8 . 22_666 -118.7(4)
I O3 O5 O4 . 11_544 -92.0(2)
O6 O3 O5 O4 . 11_544 -95.4(2)
O2W O3 O5 O4 17_655 11_544 34.8(2)
O1W O3 O5 O4 11_554 11_544 143.4(2)
O7 O3 O5 O4 . 11_544 -148.6(2)
O4 O3 O5 O4 . 11_544 -41.3(2)
O2W O3 O5 O4 . 11_544 -96.9(4)
I O4 O5 I . . 0.0
O4 O4 O5 I 11_544 . -167.6(2)
O8 O4 O5 I . . 58.1(2)
O6 O4 O5 I . . 0.66(13)
O1W O4 O5 I 13_644 . -55.1(8)
O3 O4 O5 I . . -50.61(14)
O8 O4 O5 I 32_645 . 92.3(2)
O5 O4 O5 I 11_544 . 151.7(2)
I O4 O5 O5 . 22_666 -104.8(3)
O4 O4 O5 O5 11_544 22_666 87.5(2)
O8 O4 O5 O5 . 22_666 -46.8(3)
O6 O4 O5 O5 . 22_666 -104.2(3)
O1W O4 O5 O5 13_644 22_666 -160.0(7)
O3 O4 O5 O5 . 22_666 -155.4(3)
O8 O4 O5 O5 32_645 22_666 -12.6(3)
O5 O4 O5 O5 11_544 22_666 46.9(3)
I O4 O5 O7 . . -5.61(15)
O4 O4 O5 O7 11_544 . -173.3(2)
O8 O4 O5 O7 . . 52.5(2)
O6 O4 O5 O7 . . -5.0(2)
O1W O4 O5 O7 13_644 . -60.8(8)
O3 O4 O5 O7 . . -56.2(2)
O8 O4 O5 O7 32_645 . 86.7(2)
O5 O4 O5 O7 11_544 . 146.1(2)
I O4 O5 O3 . . 50.61(14)
O4 O4 O5 O3 11_544 . -117.03(14)
O8 O4 O5 O3 . . 108.7(2)
O6 O4 O5 O3 . . 51.3(2)
O1W O4 O5 O3 13_644 . -4.5(8)
O3 O4 O5 O3 . . 0.0
O8 O4 O5 O3 32_645 . 142.9(2)
O5 O4 O5 O3 11_544 . -157.7(2)
I O4 O5 O8 . . -58.1(2)
O4 O4 O5 O8 11_544 . 134.3(2)
O8 O4 O5 O8 . . 0.0
O6 O4 O5 O8 . . -57.4(2)
O1W O4 O5 O8 13_644 . -113.2(8)
O3 O4 O5 O8 . . -108.7(2)
O8 O4 O5 O8 32_645 . 34.2(2)
O5 O4 O5 O8 11_544 . 93.6(2)
I O4 O5 O6 . 7_455 104.7(3)
O4 O4 O5 O6 11_544 7_455 -63.0(2)
O8 O4 O5 O6 . 7_455 162.7(3)
O6 O4 O5 O6 . 7_455 105.3(3)
O1W O4 O5 O6 13_644 7_455 49.5(9)
O3 O4 O5 O6 . 7_455 54.1(2)
O8 O4 O5 O6 32_645 7_455 -163.1(2)
O5 O4 O5 O6 11_544 7_455 -103.6(3)
I O4 O5 O8 . 22_666 -160.1(2)
O4 O4 O5 O8 11_544 22_666 32.24(15)
O8 O4 O5 O8 . 22_666 -102.0(2)
O6 O4 O5 O8 . 22_666 -159.5(2)
O1W O4 O5 O8 13_644 22_666 144.7(8)
O3 O4 O5 O8 . 22_666 149.3(2)
O8 O4 O5 O8 32_645 22_666 -67.8(2)
O5 O4 O5 O8 11_544 22_666 -8.4(2)
I O4 O5 O4 . 11_544 167.6(2)
O4 O4 O5 O4 11_544 11_544 0.0
O8 O4 O5 O4 . 11_544 -134.3(2)
O6 O4 O5 O4 . 11_544 168.3(2)
O1W O4 O5 O4 13_644 11_544 112.5(8)
O3 O4 O5 O4 . 11_544 117.03(14)
O8 O4 O5 O4 32_645 11_544 -100.1(2)
O5 O4 O5 O4 11_544 11_544 -40.7(2)
O3 I O6 O3 . . 0.0
O4 I O6 O3 . . 95.9(2)
O5 I O6 O3 . . -96.(2)
O7 I O6 O3 . . -91.8(2)
O8 I O6 O3 . . -176.9(2)
O3 I O6 O7 . . 91.8(2)
O4 I O6 O7 . . -172.3(2)
O5 I O6 O7 . . -4.(2)
O7 I O6 O7 . . 0.0
O8 I O6 O7 . . -85.1(2)
O3 I O6 O4 . . -95.9(2)
O4 I O6 O4 . . 0.0
O5 I O6 O4 . . 169.(2)
O7 I O6 O4 . . 172.3(2)
O8 I O6 O4 . . 87.2(2)
O3 I O6 O8 . . 176.9(2)
O4 I O6 O8 . . -87.2(2)
O5 I O6 O8 . . 81.(2)
O7 I O6 O8 . . 85.1(2)
O8 I O6 O8 . . 0.0
O3 I O6 O5 . 7 -165.5(3)
O4 I O6 O5 . 7 -69.6(3)
O5 I O6 O5 . 7 99.(2)
O7 I O6 O5 . 7 102.7(3)
O8 I O6 O5 . 7 17.6(3)
O3 I O6 O2W . . -2.4(2)
O4 I O6 O2W . . 93.5(3)
O5 I O6 O2W . . -98.(2)
O7 I O6 O2W . . -94.2(3)
O8 I O6 O2W . . -179.4(3)
O3 I O6 O1W . . 54.9(5)
O4 I O6 O1W . . 150.8(5)
O5 I O6 O1W . . -41.(2)
O7 I O6 O1W . . -36.9(5)
O8 I O6 O1W . . -122.0(5)
O3 I O6 O7 . 11_554 99.7(2)
O4 I O6 O7 . 11_554 -164.5(2)
O5 I O6 O7 . 11_554 4.(2)
O7 I O6 O7 . 11_554 7.8(2)
O8 I O6 O7 . 11_554 -77.3(2)
O3 I O6 O1W . 13_644 -84.5(2)
O4 I O6 O1W . 13_644 11.4(2)
O5 I O6 O1W . 13_644 180.(16)
O7 I O6 O1W . 13_644 -176.3(2)
O8 I O6 O1W . 13_644 98.6(2)
I O3 O6 I . . 0.0
O2W O3 O6 I 17_655 . -108.2(3)
O1W O3 O6 I 11_554 . 106.6(2)
O5 O3 O6 I . . 3.18(14)
O7 O3 O6 I . . 55.6(2)
O4 O3 O6 I . . -51.27(14)
O2W O3 O6 I . . -177.8(2)
I O3 O6 O7 . . -55.6(2)
O2W O3 O6 O7 17_655 . -163.7(3)
O1W O3 O6 O7 11_554 . 51.0(2)
O5 O3 O6 O7 . . -52.4(2)
O7 O3 O6 O7 . . 0.0
O4 O3 O6 O7 . . -106.8(2)
O2W O3 O6 O7 . . 126.7(2)
I O3 O6 O4 . . 51.27(14)
O2W O3 O6 O4 17_655 . -56.9(3)
O1W O3 O6 O4 11_554 . 157.9(2)
O5 O3 O6 O4 . . 54.5(2)
O7 O3 O6 O4 . . 106.8(2)
O4 O3 O6 O4 . . 0.0
O2W O3 O6 O4 . . -126.5(2)
I O3 O6 O8 . . -2.20(14)
O2W O3 O6 O8 17_655 . -110.4(3)
O1W O3 O6 O8 11_554 . 104.4(2)
O5 O3 O6 O8 . . 1.0(2)
O7 O3 O6 O8 . . 53.4(2)
O4 O3 O6 O8 . . -53.5(2)
O2W O3 O6 O8 . . -180.0(2)
I O3 O6 O5 . 7 44.1(7)
O2W O3 O6 O5 17_655 7 -64.1(8)
O1W O3 O6 O5 11_554 7 150.6(7)
O5 O3 O6 O5 . 7 47.2(8)
O7 O3 O6 O5 . 7 99.6(8)
O4 O3 O6 O5 . 7 -7.2(7)
O2W O3 O6 O5 . 7 -133.7(8)
I O3 O6 O2W . . 177.8(2)
O2W O3 O6 O2W 17_655 . 69.6(3)
O1W O3 O6 O2W 11_554 . -75.6(2)
O5 O3 O6 O2W . . -179.1(2)
O7 O3 O6 O2W . . -126.7(2)
O4 O3 O6 O2W . . 126.5(2)
O2W O3 O6 O2W . . 0.0
I O3 O6 O1W . . -154.2(3)
O2W O3 O6 O1W 17_655 . 97.6(3)
O1W O3 O6 O1W 11_554 . -47.6(3)
O5 O3 O6 O1W . . -151.0(2)
O7 O3 O6 O1W . . -98.7(2)
O4 O3 O6 O1W . . 154.5(2)
O2W O3 O6 O1W . . 28.0(2)
I O3 O6 O7 . 11_554 -89.7(2)
O2W O3 O6 O7 17_655 11_554 162.2(2)
O1W O3 O6 O7 11_554 11_554 16.9(3)
O5 O3 O6 O7 . 11_554 -86.5(2)
O7 O3 O6 O7 . 11_554 -34.1(2)
O4 O3 O6 O7 . 11_554 -140.9(2)
O2W O3 O6 O7 . 11_554 92.6(2)
I O3 O6 O1W . 13_644 95.6(2)
O2W O3 O6 O1W 17_655 13_644 -12.6(3)
O1W O3 O6 O1W 11_554 13_644 -157.8(2)
O5 O3 O6 O1W . 13_644 98.7(2)
O7 O3 O6 O1W . 13_644 151.1(2)
O4 O3 O6 O1W . 13_644 44.3(2)
O2W O3 O6 O1W . 13_644 -82.2(2)
I O4 O6 I . . 0.0
O4 O4 O6 I 11_544 . 42.7(6)
O8 O4 O6 I . . -57.2(2)
O1W O4 O6 I 13_644 . 164.9(2)
O3 O4 O6 I . . 52.08(15)
O5 O4 O6 I . . -0.62(12)
O8 O4 O6 I 32_645 . -103.4(2)
O5 O4 O6 I 11_544 . -132.4(4)
I O4 O6 O3 . . -52.08(15)
O4 O4 O6 O3 11_544 . -9.4(6)
O8 O4 O6 O3 . . -109.3(2)
O1W O4 O6 O3 13_644 . 112.8(2)
O3 O4 O6 O3 . . 0.0
O5 O4 O6 O3 . . -52.7(2)
O8 O4 O6 O3 32_645 . -155.5(2)
O5 O4 O6 O3 11_544 . 175.5(3)
I O4 O6 O7 . . 5.59(14)
O4 O4 O6 O7 11_544 . 48.3(6)
O8 O4 O6 O7 . . -51.6(2)
O1W O4 O6 O7 13_644 . 170.5(2)
O3 O4 O6 O7 . . 57.7(2)
O5 O4 O6 O7 . . 5.0(2)
O8 O4 O6 O7 32_645 . -97.8(2)
O5 O4 O6 O7 11_544 . -126.8(3)
I O4 O6 O8 . . 57.2(2)
O4 O4 O6 O8 11_544 . 99.9(6)
O8 O4 O6 O8 . . 0.0
O1W O4 O6 O8 13_644 . -137.9(2)
O3 O4 O6 O8 . . 109.3(2)
O5 O4 O6 O8 . . 56.6(2)
O8 O4 O6 O8 32_645 . -46.2(2)
O5 O4 O6 O8 11_544 . -75.2(3)
I O4 O6 O5 . 7 125.7(2)
O4 O4 O6 O5 11_544 7 168.4(5)
O8 O4 O6 O5 . 7 68.5(2)
O1W O4 O6 O5 13_644 7 -69.4(2)
O3 O4 O6 O5 . 7 177.7(2)
O5 O4 O6 O5 . 7 125.0(2)
O8 O4 O6 O5 32_645 7 22.2(2)
O5 O4 O6 O5 11_544 7 -6.8(4)
I O4 O6 O2W . . -108.1(2)
O4 O4 O6 O2W 11_544 . -65.3(6)
O8 O4 O6 O2W . . -165.3(3)
O1W O4 O6 O2W 13_644 . 56.9(2)
O3 O4 O6 O2W . . -56.0(2)
O5 O4 O6 O2W . . -108.7(2)
O8 O4 O6 O2W 32_645 . 148.5(2)
O5 O4 O6 O2W 11_544 . 119.5(3)
I O4 O6 O1W . . -142.9(5)
O4 O4 O6 O1W 11_544 . -100.2(8)
O8 O4 O6 O1W . . 159.9(5)
O1W O4 O6 O1W 13_644 . 22.0(5)
O3 O4 O6 O1W . . -90.8(5)
O5 O4 O6 O1W . . -143.5(5)
O8 O4 O6 O1W 32_645 . 113.7(5)
O5 O4 O6 O1W 11_544 . 84.7(6)
I O4 O6 O7 . 11_554 24.8(3)
O4 O4 O6 O7 11_544 11_554 67.5(6)
O8 O4 O6 O7 . 11_554 -32.4(3)
O1W O4 O6 O7 13_644 11_554 -170.2(3)
O3 O4 O6 O7 . 11_554 76.9(3)
O5 O4 O6 O7 . 11_554 24.2(3)
O8 O4 O6 O7 32_645 11_554 -78.6(3)
O5 O4 O6 O7 11_544 11_554 -107.6(4)
I O4 O6 O1W . 13_644 -164.9(2)
O4 O4 O6 O1W 11_544 13_644 -122.2(5)
O8 O4 O6 O1W . 13_644 137.9(2)
O1W O4 O6 O1W 13_644 13_644 0.0
O3 O4 O6 O1W . 13_644 -112.8(2)
O5 O4 O6 O1W . 13_644 -165.6(2)
O8 O4 O6 O1W 32_645 13_644 91.6(2)
O5 O4 O6 O1W 11_544 13_644 62.7(3)
Be O2W O6 I . . 173.3(5)
O1W O2W O6 I . . 148.2(3)
O1W O2W O6 I 23_755 . 160.5(3)
O3 O2W O6 I 17_655 . -53.8(4)
O2W O2W O6 I 23_755 . -155.2(2)
O3 O2W O6 I . . 1.8(2)
O2W O2W O6 I 11_554 . 60.4(3)
Be O2W O6 O3 . . 171.5(5)
O1W O2W O6 O3 . . 146.5(2)
O1W O2W O6 O3 23_755 . 158.7(4)
O3 O2W O6 O3 17_655 . -55.6(3)
O2W O2W O6 O3 23_755 . -156.99(14)
O3 O2W O6 O3 . . 0.0
O2W O2W O6 O3 11_554 . 58.6(2)
Be O2W O6 O7 . . 121.9(5)
O1W O2W O6 O7 . . 96.9(2)
O1W O2W O6 O7 23_755 . 109.2(4)
O3 O2W O6 O7 17_655 . -105.2(3)
O2W O2W O6 O7 23_755 . 153.4(2)
O3 O2W O6 O7 . . -49.6(2)
O2W O2W O6 O7 11_554 . 9.0(3)
Be O2W O6 O4 . . -138.1(5)
O1W O2W O6 O4 . . -163.2(2)
O1W O2W O6 O4 23_755 . -150.9(3)
O3 O2W O6 O4 17_655 . -5.3(3)
O2W O2W O6 O4 23_755 . -106.6(2)
O3 O2W O6 O4 . . 50.3(2)
O2W O2W O6 O4 11_554 . 109.0(2)
Be O2W O6 O8 . . 171.6(9)
O1W O2W O6 O8 . . 146.6(9)
O1W O2W O6 O8 23_755 . 158.9(8)
O3 O2W O6 O8 17_655 . -55.5(10)
O2W O2W O6 O8 23_755 . -156.9(9)
O3 O2W O6 O8 . . 0.1(8)
O2W O2W O6 O8 11_554 . 58.8(9)
Be O2W O6 O5 . 7 -23.2(5)
O1W O2W O6 O5 . 7 -48.3(3)
O1W O2W O6 O5 23_755 7 -36.0(5)
O3 O2W O6 O5 17_655 7 109.6(3)
O2W O2W O6 O5 23_755 7 8.3(2)
O3 O2W O6 O5 . 7 165.3(3)
O2W O2W O6 O5 11_554 7 -136.1(2)
Be O2W O6 O1W . . 25.1(5)
O1W O2W O6 O1W . . 0.0
O1W O2W O6 O1W 23_755 . 12.3(3)
O3 O2W O6 O1W 17_655 . 157.9(3)
O2W O2W O6 O1W 23_755 . 56.6(2)
O3 O2W O6 O1W . . -146.5(2)
O2W O2W O6 O1W 11_554 . -87.8(2)
Be O2W O6 O7 . 11_554 69.5(5)
O1W O2W O6 O7 . 11_554 44.5(2)
O1W O2W O6 O7 23_755 11_554 56.7(4)
O3 O2W O6 O7 17_655 11_554 -157.6(2)
O2W O2W O6 O7 23_755 11_554 101.01(14)
O3 O2W O6 O7 . 11_554 -102.0(2)
O2W O2W O6 O7 11_554 11_554 -43.4(2)
Be O2W O6 O1W . 13_644 -98.3(5)
O1W O2W O6 O1W . 13_644 -123.37(14)
O1W O2W O6 O1W 23_755 13_644 -111.1(4)
O3 O2W O6 O1W 17_655 13_644 34.5(3)
O2W O2W O6 O1W 23_755 13_644 -66.82(12)
O3 O2W O6 O1W . 13_644 90.2(2)
O2W O2W O6 O1W 11_554 13_644 148.8(2)
Be O1W O6 I . . -100.3(5)
O2W O1W O6 I . . -75.4(5)
O2W O1W O6 I 23_755 . -136.7(5)
O3 O1W O6 I 11_554 . 19.3(5)
O4 O1W O6 I 13_654 . 132.9(4)
O1W O1W O6 I 23_755 . -84.8(5)
O7 O1W O6 I 11_554 . 52.2(5)
Be O1W O6 O3 . . -60.7(3)
O2W O1W O6 O3 . . -35.8(2)
O2W O1W O6 O3 23_755 . -97.1(2)
O3 O1W O6 O3 11_554 . 58.9(2)
O4 O1W O6 O3 13_654 . 172.5(2)
O1W O1W O6 O3 23_755 . -45.2(3)
O7 O1W O6 O3 11_554 . 91.9(2)
Be O1W O6 O7 . . -127.8(3)
O2W O1W O6 O7 . . -102.9(3)
O2W O1W O6 O7 23_755 . -164.3(2)
O3 O1W O6 O7 11_554 . -8.2(2)
O4 O1W O6 O7 13_654 . 105.3(2)
O1W O1W O6 O7 23_755 . -112.3(3)
O7 O1W O6 O7 11_554 . 24.7(2)
Be O1W O6 O4 . . 18.7(6)
O2W O1W O6 O4 . . 43.6(5)
O2W O1W O6 O4 23_755 . -17.8(6)
O3 O1W O6 O4 11_554 . 138.3(5)
O4 O1W O6 O4 13_654 . -108.2(5)
O1W O1W O6 O4 23_755 . 34.2(7)
O7 O1W O6 O4 11_554 . 171.2(5)
Be O1W O6 O8 . . 169.9(4)
O2W O1W O6 O8 . . -165.2(4)
O2W O1W O6 O8 23_755 . 133.5(3)
O3 O1W O6 O8 11_554 . -70.5(4)
O4 O1W O6 O8 13_654 . 43.1(4)
O1W O1W O6 O8 23_755 . -174.6(3)
O7 O1W O6 O8 11_554 . -37.5(3)
Be O1W O6 O5 . 7 113.7(3)
O2W O1W O6 O5 . 7 138.6(2)
O2W O1W O6 O5 23_755 7 77.3(2)
O3 O1W O6 O5 11_554 7 -126.7(2)
O4 O1W O6 O5 13_654 7 -13.1(2)
O1W O1W O6 O5 23_755 7 129.2(3)
O7 O1W O6 O5 11_554 7 -93.7(2)
Be O1W O6 O2W . . -24.9(3)
O2W O1W O6 O2W . . 0.0
O2W O1W O6 O2W 23_755 . -61.3(3)
O3 O1W O6 O2W 11_554 . 94.7(2)
O4 O1W O6 O2W 13_654 . -151.7(3)
O1W O1W O6 O2W 23_755 . -9.4(3)
O7 O1W O6 O2W 11_554 . 127.7(2)
Be O1W O6 O7 . 11_554 -152.5(3)
O2W O1W O6 O7 . 11_554 -127.7(2)
O2W O1W O6 O7 23_755 11_554 171.0(2)
O3 O1W O6 O7 11_554 11_554 -32.9(2)
O4 O1W O6 O7 13_654 11_554 80.6(2)
O1W O1W O6 O7 23_755 11_554 -137.1(3)
O7 O1W O6 O7 11_554 11_554 0.0
Be O1W O6 O1W . 13_644 36.2(3)
O2W O1W O6 O1W . 13_644 61.1(2)
O2W O1W O6 O1W 23_755 13_644 -0.2(2)
O3 O1W O6 O1W 11_554 13_644 155.8(2)
O4 O1W O6 O1W 13_654 13_644 -90.6(3)
O1W O1W O6 O1W 23_755 13_644 51.7(2)
O7 O1W O6 O1W 11_554 13_644 -171.3(2)
O3 I O7 O8 . . -176.2(2)
O4 I O7 O8 . . -22.1(14)
O5 I O7 O8 . . 90.4(2)
O6 I O7 O8 . . -89.3(2)
O8 I O7 O8 . . 0.0
O3 I O7 O6 . . -87.0(2)
O4 I O7 O6 . . 67.2(14)
O5 I O7 O6 . . 179.7(2)
O6 I O7 O6 . . 0.0
O8 I O7 O6 . . 89.3(2)
O3 I O7 O5 . . 93.3(2)
O4 I O7 O5 . . -112.5(14)
O5 I O7 O5 . . 0.0
O6 I O7 O5 . . -179.7(2)
O8 I O7 O5 . . -90.4(2)
O3 I O7 O7 . 11_554 -98.0(2)
O4 I O7 O7 . 11_554 56.1(14)
O5 I O7 O7 . 11_554 168.7(2)
O6 I O7 O7 . 11_554 -11.0(2)
O8 I O7 O7 . 11_554 78.2(2)
O3 I O7 O3 . . 0.0
O4 I O7 O3 . . 154.2(14)
O5 I O7 O3 . . -93.3(2)
O6 I O7 O3 . . 87.0(2)
O8 I O7 O3 . . 176.2(2)
O3 I O7 O8 . 26_565 104.6(3)
O4 I O7 O8 . 26_565 -101.3(14)
O5 I O7 O8 . 26_565 11.3(3)
O6 I O7 O8 . 26_565 -168.4(3)
O8 I O7 O8 . 26_565 -79.2(3)
O3 I O7 O6 . 11_554 -32.2(3)
O4 I O7 O6 . 11_554 121.9(13)
O5 I O7 O6 . 11_554 -125.5(3)
O6 I O7 O6 . 11_554 54.8(3)
O8 I O7 O6 . 11_554 144.0(4)
O3 I O7 O1W . 11_554 11.8(2)
O4 I O7 O1W . 11_554 166.0(13)
O5 I O7 O1W . 11_554 -81.5(2)
O6 I O7 O1W . 11_554 98.8(2)
O8 I O7 O1W . 11_554 -171.9(2)
I O6 O7 I . . 0.0
O3 O6 O7 I . . 52.94(15)
O4 O6 O7 I . . -5.35(14)
O8 O6 O7 I . . -56.8(2)
O5 O6 O7 I 7 . -106.6(2)
O2W O6 O7 I . . 108.6(2)
O1W O6 O7 I . . 162.2(2)
O7 O6 O7 I 11_554 . -170.3(2)
O1W O6 O7 I 13_644 . 5.6(3)
I O6 O7 O8 . . 56.8(2)
O3 O6 O7 O8 . . 109.8(2)
O4 O6 O7 O8 . . 51.5(2)
O8 O6 O7 O8 . . 0.0
O5 O6 O7 O8 7 . -49.8(2)
O2W O6 O7 O8 . . 165.4(3)
O1W O6 O7 O8 . . -140.9(2)
O7 O6 O7 O8 11_554 . -113.4(2)
O1W O6 O7 O8 13_644 . 62.4(3)
I O6 O7 O5 . . 0.21(12)
O3 O6 O7 O5 . . 53.2(2)
O4 O6 O7 O5 . . -5.1(2)
O8 O6 O7 O5 . . -56.6(2)
O5 O6 O7 O5 7 . -106.4(2)
O2W O6 O7 O5 . . 108.8(2)
O1W O6 O7 O5 . . 162.5(2)
O7 O6 O7 O5 11_554 . -170.1(2)
O1W O6 O7 O5 13_644 . 5.8(4)
I O6 O7 O7 . 11_554 170.3(2)
O3 O6 O7 O7 . 11_554 -136.8(2)
O4 O6 O7 O7 . 11_554 164.9(2)
O8 O6 O7 O7 . 11_554 113.4(2)
O5 O6 O7 O7 7 11_554 63.7(2)
O2W O6 O7 O7 . 11_554 -81.2(2)
O1W O6 O7 O7 . 11_554 -27.5(2)
O7 O6 O7 O7 11_554 11_554 0.0
O1W O6 O7 O7 13_644 11_554 175.9(3)
I O6 O7 O3 . . -52.94(15)
O3 O6 O7 O3 . . 0.0
O4 O6 O7 O3 . . -58.3(2)
O8 O6 O7 O3 . . -109.8(2)
O5 O6 O7 O3 7 . -159.6(3)
O2W O6 O7 O3 . . 55.6(2)
O1W O6 O7 O3 . . 109.3(2)
O7 O6 O7 O3 11_554 . 136.8(2)
O1W O6 O7 O3 13_644 . -47.3(3)
I O6 O7 O8 . 26_565 50.7(11)
O3 O6 O7 O8 . 26_565 103.7(11)
O4 O6 O7 O8 . 26_565 45.4(12)
O8 O6 O7 O8 . 26_565 -6.1(11)
O5 O6 O7 O8 7 26_565 -55.9(12)
O2W O6 O7 O8 . 26_565 159.3(11)
O1W O6 O7 O8 . 26_565 -147.0(11)
O7 O6 O7 O8 11_554 26_565 -119.5(11)
O1W O6 O7 O8 13_644 26_565 56.3(13)
I O6 O7 O6 . 11_554 -145.9(2)
O3 O6 O7 O6 . 11_554 -93.0(2)
O4 O6 O7 O6 . 11_554 -151.2(2)
O8 O6 O7 O6 . 11_554 157.3(2)
O5 O6 O7 O6 7 11_554 107.5(3)
O2W O6 O7 O6 . 11_554 -37.3(2)
O1W O6 O7 O6 . 11_554 16.3(2)
O7 O6 O7 O6 11_554 11_554 43.8(2)
O1W O6 O7 O6 13_644 11_554 -140.3(2)
I O6 O7 O1W . 11_554 -85.8(2)
O3 O6 O7 O1W . 11_554 -32.8(2)
O4 O6 O7 O1W . 11_554 -91.1(2)
O8 O6 O7 O1W . 11_554 -142.6(2)
O5 O6 O7 O1W 7 11_554 167.6(2)
O2W O6 O7 O1W . 11_554 22.8(3)
O1W O6 O7 O1W . 11_554 76.5(2)
O7 O6 O7 O1W 11_554 11_554 104.0(2)
O1W O6 O7 O1W 13_644 11_554 -80.2(4)
I O5 O7 I . . 0.0
O5 O5 O7 I 22_666 . 121.8(2)
O3 O5 O7 I . . -51.0(2)
O8 O5 O7 I . . 57.0(2)
O4 O5 O7 I . . 5.23(14)
O6 O5 O7 I 7_455 . -119.5(2)
O8 O5 O7 I 22_666 . 117.1(5)
O4 O5 O7 I 11_544 . -2.0(3)
I O5 O7 O8 . . -57.0(2)
O5 O5 O7 O8 22_666 . 64.8(2)
O3 O5 O7 O8 . . -108.0(2)
O8 O5 O7 O8 . . 0.0
O4 O5 O7 O8 . . -51.8(2)
O6 O5 O7 O8 7_455 . -176.5(2)
O8 O5 O7 O8 22_666 . 60.1(5)
O4 O5 O7 O8 11_544 . -59.0(3)
I O5 O7 O6 . . -0.22(13)
O5 O5 O7 O6 22_666 . 121.6(2)
O3 O5 O7 O6 . . -51.2(2)
O8 O5 O7 O6 . . 56.8(2)
O4 O5 O7 O6 . . 5.0(2)
O6 O5 O7 O6 7_455 . -119.7(2)
O8 O5 O7 O6 22_666 . 116.8(5)
O4 O5 O7 O6 11_544 . -2.2(3)
I O5 O7 O7 . 11_554 -36.1(5)
O5 O5 O7 O7 22_666 11_554 85.7(5)
O3 O5 O7 O7 . 11_554 -87.0(6)
O8 O5 O7 O7 . 11_554 20.9(5)
O4 O5 O7 O7 . 11_554 -30.8(6)
O6 O5 O7 O7 7_455 11_554 -155.5(5)
O8 O5 O7 O7 22_666 11_554 81.0(8)
O4 O5 O7 O7 11_544 11_554 -38.1(7)
I O5 O7 O3 . . 51.0(2)
O5 O5 O7 O3 22_666 . 172.8(2)
O3 O5 O7 O3 . . 0.0
O8 O5 O7 O3 . . 108.0(2)
O4 O5 O7 O3 . . 56.2(2)
O6 O5 O7 O3 7_455 . -68.5(2)
O8 O5 O7 O3 22_666 . 168.0(5)
O4 O5 O7 O3 11_544 . 49.0(3)
I O5 O7 O8 . 26_565 -170.7(3)
O5 O5 O7 O8 22_666 26_565 -48.9(2)
O3 O5 O7 O8 . 26_565 138.3(2)
O8 O5 O7 O8 . 26_565 -113.7(2)
O4 O5 O7 O8 . 26_565 -165.5(2)
O6 O5 O7 O8 7_455 26_565 69.8(2)
O8 O5 O7 O8 22_666 26_565 -53.6(5)
O4 O5 O7 O8 11_544 26_565 -172.7(3)
I O5 O7 O6 . 11_554 114.6(4)
O5 O5 O7 O6 22_666 11_554 -123.6(4)
O3 O5 O7 O6 . 11_554 63.6(4)
O8 O5 O7 O6 . 11_554 171.6(5)
O4 O5 O7 O6 . 11_554 119.9(4)
O6 O5 O7 O6 7_455 11_554 -4.8(4)
O8 O5 O7 O6 22_666 11_554 -128.3(5)
O4 O5 O7 O6 11_544 11_554 112.6(4)
I O5 O7 O1W . 11_554 97.9(2)
O5 O5 O7 O1W 22_666 11_554 -140.32(15)
O3 O5 O7 O1W . 11_554 46.9(2)
O8 O5 O7 O1W . 11_554 154.9(2)
O4 O5 O7 O1W . 11_554 103.1(2)
O6 O5 O7 O1W 7_455 11_554 -21.6(2)
O8 O5 O7 O1W 22_666 11_554 -145.1(5)
O4 O5 O7 O1W 11_544 11_554 95.9(3)
I O3 O7 I . . 0.0
O6 O3 O7 I . . -58.8(2)
O2W O3 O7 I 17_655 . 66.4(9)
O1W O3 O7 I 11_554 . 164.8(2)
O5 O3 O7 I . . 54.0(2)
O4 O3 O7 I . . -2.47(14)
O2W O3 O7 I . . -101.9(2)
I O3 O7 O8 . . 2.8(2)
O6 O3 O7 O8 . . -56.1(2)
O2W O3 O7 O8 17_655 . 69.2(9)
O1W O3 O7 O8 11_554 . 167.5(2)
O5 O3 O7 O8 . . 56.8(2)
O4 O3 O7 O8 . . 0.3(2)
O2W O3 O7 O8 . . -99.1(2)
I O3 O7 O6 . . 58.8(2)
O6 O3 O7 O6 . . 0.0
O2W O3 O7 O6 17_655 . 125.2(9)
O1W O3 O7 O6 11_554 . -136.4(2)
O5 O3 O7 O6 . . 112.9(2)
O4 O3 O7 O6 . . 56.3(2)
O2W O3 O7 O6 . . -43.1(2)
I O3 O7 O5 . . -54.0(2)
O6 O3 O7 O5 . . -112.9(2)
O2W O3 O7 O5 17_655 . 12.4(9)
O1W O3 O7 O5 11_554 . 110.7(2)
O5 O3 O7 O5 . . 0.0
O4 O3 O7 O5 . . -56.5(2)
O2W O3 O7 O5 . . -156.0(2)
I O3 O7 O7 . 11_554 107.2(4)
O6 O3 O7 O7 . 11_554 48.4(3)
O2W O3 O7 O7 17_655 11_554 173.6(8)
O1W O3 O7 O7 11_554 11_554 -88.1(3)
O5 O3 O7 O7 . 11_554 161.2(4)
O4 O3 O7 O7 . 11_554 104.7(3)
O2W O3 O7 O7 . 11_554 5.3(4)
I O3 O7 O8 . 26_565 -106.8(3)
O6 O3 O7 O8 . 26_565 -165.6(3)
O2W O3 O7 O8 17_655 26_565 -40.4(10)
O1W O3 O7 O8 11_554 26_565 58.0(3)
O5 O3 O7 O8 . 26_565 -52.7(3)
O4 O3 O7 O8 . 26_565 -109.2(3)
O2W O3 O7 O8 . 26_565 151.3(3)
I O3 O7 O6 . 11_554 158.8(2)
O6 O3 O7 O6 . 11_554 100.0(2)
O2W O3 O7 O6 17_655 11_554 -134.8(9)
O1W O3 O7 O6 11_554 11_554 -36.4(2)
O5 O3 O7 O6 . 11_554 -147.1(2)
O4 O3 O7 O6 . 11_554 156.4(2)
O2W O3 O7 O6 . 11_554 56.9(2)
I O3 O7 O1W . 11_554 -164.8(2)
O6 O3 O7 O1W . 11_554 136.4(2)
O2W O3 O7 O1W 17_655 11_554 -98.4(9)
O1W O3 O7 O1W 11_554 11_554 0.0
O5 O3 O7 O1W . 11_554 -110.7(2)
O4 O3 O7 O1W . 11_554 -167.2(2)
O2W O3 O7 O1W . 11_554 93.3(2)
O3 I O8 O7 . . 49.(2)
O4 I O8 O7 . . 176.9(2)
O5 I O8 O7 . . -88.6(2)
O6 I O8 O7 . . 86.9(2)
O7 I O8 O7 . . 0.0
O3 I O8 O4 . . -128.(2)
O4 I O8 O4 . . 0.0
O5 I O8 O4 . . 94.5(2)
O6 I O8 O4 . . -90.0(2)
O7 I O8 O4 . . -176.9(2)
O3 I O8 O5 . . 137.(2)
O4 I O8 O5 . . -94.5(2)
O5 I O8 O5 . . 0.0
O6 I O8 O5 . . 175.5(2)
O7 I O8 O5 . . 88.6(2)
O3 I O8 O6 . . -38.(2)
O4 I O8 O6 . . 90.0(2)
O5 I O8 O6 . . -175.5(2)
O6 I O8 O6 . . 0.0
O7 I O8 O6 . . -86.9(2)
O3 I O8 O7 . 20_656 33.(3)
O4 I O8 O7 . 20_656 160.9(3)
O5 I O8 O7 . 20_656 -104.6(3)
O6 I O8 O7 . 20_656 70.9(3)
O7 I O8 O7 . 20_656 -16.0(3)
O3 I O8 O8 . 32_645 -118.(2)
O4 I O8 O8 . 32_645 9.7(2)
O5 I O8 O8 . 32_645 104.3(2)
O6 I O8 O8 . 32_645 -80.2(2)
O7 I O8 O8 . 32_645 -167.1(2)
O3 I O8 O5 . 22_666 129.(2)
O4 I O8 O5 . 22_666 -102.8(2)
O5 I O8 O5 . 22_666 -8.3(2)
O6 I O8 O5 . 22_666 167.2(2)
O7 I O8 O5 . 22_666 80.3(2)
O3 I O8 O4 . 32_645 178.(16)
O4 I O8 O4 . 32_645 -53.7(4)
O5 I O8 O4 . 32_645 40.9(4)
O6 I O8 O4 . 32_645 -143.6(4)
O7 I O8 O4 . 32_645 129.5(4)
O3 I O8 O5 . 7 -50.(2)
O4 I O8 O5 . 7 77.8(2)
O5 I O8 O5 . 7 172.33(14)
O6 I O8 O5 . 7 -12.2(2)
O7 I O8 O5 . 7 -99.1(2)
I O7 O8 I . . 0.0
O6 O7 O8 I . . -55.3(2)
O5 O7 O8 I . . 53.2(2)
O7 O7 O8 I 11_554 . -120.8(2)
O3 O7 O8 I . . -2.53(15)
O8 O7 O8 I 26_565 . 123.4(2)
O6 O7 O8 I 11_554 . -115.3(6)
O1W O7 O8 I 11_554 . 12.5(4)
I O7 O8 O4 . . 2.23(14)
O6 O7 O8 O4 . . -53.0(2)
O5 O7 O8 O4 . . 55.4(2)
O7 O7 O8 O4 11_554 . -118.6(2)
O3 O7 O8 O4 . . -0.3(2)
O8 O7 O8 O4 26_565 . 125.6(2)
O6 O7 O8 O4 11_554 . -113.0(6)
O1W O7 O8 O4 11_554 . 14.7(4)
I O7 O8 O5 . . -53.2(2)
O6 O7 O8 O5 . . -108.4(2)
O5 O7 O8 O5 . . 0.0
O7 O7 O8 O5 11_554 . -174.0(2)
O3 O7 O8 O5 . . -55.7(2)
O8 O7 O8 O5 26_565 . 70.2(2)
O6 O7 O8 O5 11_554 . -168.4(6)
O1W O7 O8 O5 11_554 . -40.7(3)
I O7 O8 O6 . . 55.3(2)
O6 O7 O8 O6 . . 0.0
O5 O7 O8 O6 . . 108.4(2)
O7 O7 O8 O6 11_554 . -65.6(2)
O3 O7 O8 O6 . . 52.7(2)
O8 O7 O8 O6 26_565 . 178.7(2)
O6 O7 O8 O6 11_554 . -60.0(6)
O1W O7 O8 O6 11_554 . 67.7(4)
I O7 O8 O7 . 20_656 166.7(3)
O6 O7 O8 O7 . 20_656 111.4(2)
O5 O7 O8 O7 . 20_656 -140.2(3)
O7 O7 O8 O7 11_554 20_656 45.8(2)
O3 O7 O8 O7 . 20_656 164.1(2)
O8 O7 O8 O7 26_565 20_656 -69.9(2)
O6 O7 O8 O7 11_554 20_656 51.4(6)
O1W O7 O8 O7 11_554 20_656 179.1(4)
I O7 O8 O8 . 32_645 45.2(7)
O6 O7 O8 O8 . 32_645 -10.1(7)
O5 O7 O8 O8 . 32_645 98.3(7)
O7 O7 O8 O8 11_554 32_645 -75.7(7)
O3 O7 O8 O8 . 32_645 42.6(7)
O8 O7 O8 O8 26_565 32_645 168.6(7)
O6 O7 O8 O8 11_554 32_645 -70.1(11)
O1W O7 O8 O8 11_554 32_645 57.7(8)
I O7 O8 O5 . 22_666 -100.4(2)
O6 O7 O8 O5 . 22_666 -155.7(2)
O5 O7 O8 O5 . 22_666 -47.3(2)
O7 O7 O8 O5 11_554 22_666 138.7(2)
O3 O7 O8 O5 . 22_666 -103.0(2)
O8 O7 O8 O5 26_565 22_666 23.0(2)
O6 O7 O8 O5 11_554 22_666 144.3(6)
O1W O7 O8 O5 11_554 22_666 -88.0(4)
I O7 O8 O4 . 32_645 -125.5(5)
O6 O7 O8 O4 . 32_645 179.2(5)
O5 O7 O8 O4 . 32_645 -72.4(4)
O7 O7 O8 O4 11_554 32_645 113.6(4)
O3 O7 O8 O4 . 32_645 -128.1(4)
O8 O7 O8 O4 26_565 32_645 -2.1(5)
O6 O7 O8 O4 11_554 32_645 119.2(6)
O1W O7 O8 O4 11_554 32_645 -113.1(5)
I O7 O8 O5 . 7 88.6(2)
O6 O7 O8 O5 . 7 33.4(2)
O5 O7 O8 O5 . 7 141.8(2)
O7 O7 O8 O5 11_554 7 -32.2(2)
O3 O7 O8 O5 . 7 86.1(2)
O8 O7 O8 O5 26_565 7 -148.0(2)
O6 O7 O8 O5 11_554 7 -26.6(7)
O1W O7 O8 O5 11_554 7 101.1(4)
I O4 O8 I . . 0.0
O4 O4 O8 I 11_544 . -105.8(3)
O6 O4 O8 I . . 54.9(2)
O1W O4 O8 I 13_644 . 109.0(3)
O3 O4 O8 I . . 2.61(15)
O5 O4 O8 I . . -51.42(15)
O8 O4 O8 I 32_645 . 171.4(2)
O5 O4 O8 I 11_544 . -161.4(2)
I O4 O8 O7 . . -2.31(15)
O4 O4 O8 O7 11_544 . -108.1(3)
O6 O4 O8 O7 . . 52.6(2)
O1W O4 O8 O7 13_644 . 106.7(3)
O3 O4 O8 O7 . . 0.3(2)
O5 O4 O8 O7 . . -53.7(2)
O8 O4 O8 O7 32_645 . 169.1(2)
O5 O4 O8 O7 11_544 . -163.7(2)
I O4 O8 O5 . . 51.42(15)
O4 O4 O8 O5 11_544 . -54.4(3)
O6 O4 O8 O5 . . 106.3(2)
O1W O4 O8 O5 13_644 . 160.4(3)
O3 O4 O8 O5 . . 54.0(2)
O5 O4 O8 O5 . . 0.0
O8 O4 O8 O5 32_645 . -137.2(2)
O5 O4 O8 O5 11_544 . -110.0(2)
I O4 O8 O6 . . -54.9(2)
O4 O4 O8 O6 11_544 . -160.7(3)
O6 O4 O8 O6 . . 0.0
O1W O4 O8 O6 13_644 . 54.1(3)
O3 O4 O8 O6 . . -52.3(2)
O5 O4 O8 O6 . . -106.3(2)
O8 O4 O8 O6 32_645 . 116.5(2)
O5 O4 O8 O6 11_544 . 143.7(2)
I O4 O8 O7 . 20_656 -62.7(8)
O4 O4 O8 O7 11_544 20_656 -168.5(7)
O6 O4 O8 O7 . 20_656 -7.9(8)
O1W O4 O8 O7 13_644 20_656 46.3(9)
O3 O4 O8 O7 . 20_656 -60.1(8)
O5 O4 O8 O7 . 20_656 -114.1(8)
O8 O4 O8 O7 32_645 20_656 108.7(8)
O5 O4 O8 O7 11_544 20_656 135.9(7)
I O4 O8 O8 . 32_645 -171.4(2)
O4 O4 O8 O8 11_544 32_645 82.8(3)
O6 O4 O8 O8 . 32_645 -116.5(2)
O1W O4 O8 O8 13_644 32_645 -62.4(3)
O3 O4 O8 O8 . 32_645 -168.8(2)
O5 O4 O8 O8 . 32_645 137.2(2)
O8 O4 O8 O8 32_645 32_645 0.0
O5 O4 O8 O8 11_544 32_645 27.22(15)
I O4 O8 O5 . 22_666 84.7(2)
O4 O4 O8 O5 11_544 22_666 -21.1(3)
O6 O4 O8 O5 . 22_666 139.6(2)
O1W O4 O8 O5 13_644 22_666 -166.3(2)
O3 O4 O8 O5 . 22_666 87.3(2)
O5 O4 O8 O5 . 22_666 33.27(15)
O8 O4 O8 O5 32_645 22_666 -103.9(2)
O5 O4 O8 O5 11_544 22_666 -76.7(2)
I O4 O8 O4 . 32_645 149.5(3)
O4 O4 O8 O4 11_544 32_645 43.6(3)
O6 O4 O8 O4 . 32_645 -155.7(2)
O1W O4 O8 O4 13_644 32_645 -101.5(3)
O3 O4 O8 O4 . 32_645 152.1(2)
O5 O4 O8 O4 . 32_645 98.0(2)
O8 O4 O8 O4 32_645 32_645 -39.2(2)
O5 O4 O8 O4 11_544 32_645 -11.9(3)
I O4 O8 O5 . 7 -103.2(2)
O4 O4 O8 O5 11_544 7 150.9(3)
O6 O4 O8 O5 . 7 -48.4(2)
O1W O4 O8 O5 13_644 7 5.8(3)
O3 O4 O8 O5 . 7 -100.6(2)
O5 O4 O8 O5 . 7 -154.6(2)
O8 O4 O8 O5 32_645 7 68.15(13)
O5 O4 O8 O5 11_544 7 95.4(2)
I O5 O8 I . . 0.0
O5 O5 O8 I 22_666 . -169.5(2)
O7 O5 O8 I . . -58.2(2)
O3 O5 O8 I . . -2.28(14)
O4 O5 O8 I . . 53.3(2)
O6 O5 O8 I 7_455 . -44.6(9)
O8 O5 O8 I 22_666 . 146.0(2)
O4 O5 O8 I 11_544 . 85.4(2)
I O5 O8 O7 . . 58.2(2)
O5 O5 O8 O7 22_666 . -111.3(2)
O7 O5 O8 O7 . . 0.0
O3 O5 O8 O7 . . 55.9(2)
O4 O5 O8 O7 . . 111.5(2)
O6 O5 O8 O7 7_455 . 13.6(9)
O8 O5 O8 O7 22_666 . -155.8(2)
O4 O5 O8 O7 11_544 . 143.6(2)
I O5 O8 O4 . . -53.3(2)
O5 O5 O8 O4 22_666 . 137.2(2)
O7 O5 O8 O4 . . -111.5(2)
O3 O5 O8 O4 . . -55.6(2)
O4 O5 O8 O4 . . 0.0
O6 O5 O8 O4 7_455 . -97.9(9)
O8 O5 O8 O4 22_666 . 92.7(2)
O4 O5 O8 O4 11_544 . 32.1(2)
I O5 O8 O6 . . 3.21(14)
O5 O5 O8 O6 22_666 . -166.3(2)
O7 O5 O8 O6 . . -55.0(2)
O3 O5 O8 O6 . . 0.9(2)
O4 O5 O8 O6 . . 56.5(2)
O6 O5 O8 O6 7_455 . -41.4(10)
O8 O5 O8 O6 22_666 . 149.2(2)
O4 O5 O8 O6 11_544 . 88.6(2)
I O5 O8 O7 . 20_656 107.3(3)
O5 O5 O8 O7 22_666 20_656 -62.2(3)
O7 O5 O8 O7 . 20_656 49.1(3)
O3 O5 O8 O7 . 20_656 105.0(3)
O4 O5 O8 O7 . 20_656 160.6(4)
O6 O5 O8 O7 7_455 20_656 62.7(10)
O8 O5 O8 O7 22_666 20_656 -106.7(4)
O4 O5 O8 O7 11_544 20_656 -167.3(3)
I O5 O8 O8 . 32_645 -103.6(4)
O5 O5 O8 O8 22_666 32_645 86.8(3)
O7 O5 O8 O8 . 32_645 -161.8(4)
O3 O5 O8 O8 . 32_645 -105.9(4)
O4 O5 O8 O8 . 32_645 -50.3(3)
O6 O5 O8 O8 7_455 32_645 -148.2(8)
O8 O5 O8 O8 22_666 32_645 42.4(4)
O4 O5 O8 O8 11_544 32_645 -18.2(4)
I O5 O8 O5 . 22_666 169.5(2)
O5 O5 O8 O5 22_666 22_666 0.0
O7 O5 O8 O5 . 22_666 111.3(2)
O3 O5 O8 O5 . 22_666 167.2(2)
O4 O5 O8 O5 . 22_666 -137.2(2)
O6 O5 O8 O5 7_455 22_666 124.9(9)
O8 O5 O8 O5 22_666 22_666 -44.4(2)
O4 O5 O8 O5 11_544 22_666 -105.07(15)
I O5 O8 O4 . 32_645 -156.0(3)
O5 O5 O8 O4 22_666 32_645 34.5(2)
O7 O5 O8 O4 . 32_645 145.8(3)
O3 O5 O8 O4 . 32_645 -158.3(2)
O4 O5 O8 O4 . 32_645 -102.7(2)
O6 O5 O8 O4 7_455 32_645 159.4(9)
O8 O5 O8 O4 22_666 32_645 -10.0(2)
O4 O5 O8 O4 11_544 32_645 -70.6(2)
I O5 O8 O5 . 7 -11.9(2)
O5 O5 O8 O5 22_666 7 178.6(3)
O7 O5 O8 O5 . 7 -70.1(3)
O3 O5 O8 O5 . 7 -14.1(3)
O4 O5 O8 O5 . 7 41.4(3)
O6 O5 O8 O5 7_455 7 -56.5(10)
O8 O5 O8 O5 22_666 7 134.2(2)
O4 O5 O8 O5 11_544 7 73.5(3)
I O6 O8 I . . 0.0
O3 O6 O8 I . . 2.16(14)
O7 O6 O8 I . . 58.3(2)
O4 O6 O8 I . . -54.9(2)
O5 O6 O8 I 7 . -164.6(2)
O2W O6 O8 I . . 2.0(9)
O1W O6 O8 I . . 137.8(4)
O7 O6 O8 I 11_554 . 105.4(2)
O1W O6 O8 I 13_644 . -85.7(2)
I O6 O8 O7 . . -58.3(2)
O3 O6 O8 O7 . . -56.2(2)
O7 O6 O8 O7 . . 0.0
O4 O6 O8 O7 . . -113.2(2)
O5 O6 O8 O7 7 . 137.0(2)
O2W O6 O8 O7 . . -56.3(9)
O1W O6 O8 O7 . . 79.5(4)
O7 O6 O8 O7 11_554 . 47.1(2)
O1W O6 O8 O7 13_644 . -144.1(2)
I O6 O8 O4 . . 54.9(2)
O3 O6 O8 O4 . . 57.0(2)
O7 O6 O8 O4 . . 113.2(2)
O4 O6 O8 O4 . . 0.0
O5 O6 O8 O4 7 . -109.8(2)
O2W O6 O8 O4 . . 56.9(9)
O1W O6 O8 O4 . . -167.3(4)
O7 O6 O8 O4 11_554 . 160.3(2)
O1W O6 O8 O4 13_644 . -30.8(2)
I O6 O8 O5 . . -3.13(14)
O3 O6 O8 O5 . . -1.0(2)
O7 O6 O8 O5 . . 55.2(2)
O4 O6 O8 O5 . . -58.0(2)
O5 O6 O8 O5 7 . -167.8(2)
O2W O6 O8 O5 . . -1.1(9)
O1W O6 O8 O5 . . 134.7(3)
O7 O6 O8 O5 11_554 . 102.3(2)
O1W O6 O8 O5 13_644 . -88.8(2)
I O6 O8 O7 . 20_656 -127.6(2)
O3 O6 O8 O7 . 20_656 -125.4(2)
O7 O6 O8 O7 . 20_656 -69.2(2)
O4 O6 O8 O7 . 20_656 177.6(2)
O5 O6 O8 O7 7 20_656 67.8(2)
O2W O6 O8 O7 . 20_656 -125.5(9)
O1W O6 O8 O7 . 20_656 10.3(4)
O7 O6 O8 O7 11_554 20_656 -22.1(2)
O1W O6 O8 O7 13_644 20_656 146.7(2)
I O6 O8 O8 . 32_645 118.9(2)
O3 O6 O8 O8 . 32_645 121.0(2)
O7 O6 O8 O8 . 32_645 177.2(2)
O4 O6 O8 O8 . 32_645 64.0(2)
O5 O6 O8 O8 7 32_645 -45.8(2)
O2W O6 O8 O8 . 32_645 120.9(8)
O1W O6 O8 O8 . 32_645 -103.3(3)
O7 O6 O8 O8 11_554 32_645 -135.7(2)
O1W O6 O8 O8 13_644 32_645 33.1(2)
I O6 O8 O5 . 22_666 -19.6(3)
O3 O6 O8 O5 . 22_666 -17.5(4)
O7 O6 O8 O5 . 22_666 38.7(3)
O4 O6 O8 O5 . 22_666 -74.5(4)
O5 O6 O8 O5 7 22_666 175.8(3)
O2W O6 O8 O5 . 22_666 -17.6(11)
O1W O6 O8 O5 . 22_666 118.2(4)
O7 O6 O8 O5 11_554 22_666 85.8(4)
O1W O6 O8 O5 13_644 22_666 -105.3(3)
I O6 O8 O4 . 32_645 122.7(6)
O3 O6 O8 O4 . 32_645 124.9(6)
O7 O6 O8 O4 . 32_645 -178.9(7)
O4 O6 O8 O4 . 32_645 67.9(6)
O5 O6 O8 O4 7 32_645 -41.9(6)
O2W O6 O8 O4 . 32_645 124.8(8)
O1W O6 O8 O4 . 32_645 -99.4(7)
O7 O6 O8 O4 11_554 32_645 -131.9(6)
O1W O6 O8 O4 13_644 32_645 37.0(6)
I O6 O8 O5 . 7 164.6(2)
O3 O6 O8 O5 . 7 166.8(2)
O7 O6 O8 O5 . 7 -137.0(2)
O4 O6 O8 O5 . 7 109.8(2)
O5 O6 O8 O5 7 7 0.0
O2W O6 O8 O5 . 7 166.7(9)
O1W O6 O8 O5 . 7 -57.5(3)
O7 O6 O8 O5 11_554 7 -90.0(2)
O1W O6 O8 O5 13_644 7 78.9(2)
